data_4104606
loop_
_publ_author_name
'Arne Bernsdorf'
'Harald Brand'
'Robert Hellmann'
'Martin K\"ockerling'
'Axel Schulz'
'Alexander Villinger'
'Karsten Voss'

_publ_contact_author_address
;
Universit\"at Rostock
Institut f\"ur Chemie
Abteilung f\"ur Anorganische Chemie
Albert-Einstein-Strasse 3a 
18059 Rostock
Bundesrepublik Deutschland
;
_publ_contact_author_email axel.schulz@uni-rostock.de
_publ_contact_author_fax '+49 (0)381/498-6382'
_publ_contact_author_name 'Axel Schulz'
_publ_contact_author_phone '+49 (0)381/498-6400'
_publ_section_title
;
 Synthesis, Structure, and Bonding of Weakly Coordinating Anions Based on
 CN Adducts
;
_journal_name_full 'Journal of the American Chemical Society'
_journal_page_first 8958
_journal_page_last 8970
_journal_paper_doi 10.1021/ja902450b
_journal_volume 131
_journal_year 2009
_chemical_formula_moiety 'C58 B3 F45 N3 -, K C12 H24 O3 +, C1.82 H4.38 O0.46'
_chemical_formula_sum 'C71.82 H28.38 B3 F45 K N3 O6.46'
_chemical_formula_weight 1963.11
_chemical_name_systematic
;
 ?
;
_space_group_IT_number 2
_symmetry_cell_setting triclinic
_symmetry_Int_Tables_number 2
_symmetry_space_group_name_Hall '-P 1'
_symmetry_space_group_name_H-M 'P -1'
_atom_sites_solution_hydrogens geom
_atom_sites_solution_primary direct
_atom_sites_solution_secondary difmap
_audit_author_name 'Villinger, A.'
_audit_creation_method SHELXL-97
_cell_angle_alpha 68.15(3)
_cell_angle_beta 81.19(3)
_cell_angle_gamma 71.50(3)
_cell_formula_units_Z 4
_cell_length_a 18.433(4)
_cell_length_b 19.776(4)
_cell_length_c 24.987(5)
_cell_measurement_reflns_used 9976
_cell_measurement_temperature 173(2)
_cell_measurement_theta_max 53.608
_cell_measurement_theta_min 4.657
_cell_volume 8011(4)
_computing_cell_refinement 'Bruker Apex v2.0-2'
_computing_data_collection 'Bruker Apex v2.0-2'
_computing_data_reduction 'Bruker SAINT'
_computing_molecular_graphics 'ORTEP-3 (Farrugia, 1997)'
_computing_publication_material SHELXL-97
_computing_structure_refinement 'SHELXL-97 (Sheldrick, 1997)'
_computing_structure_solution 'SHELXS-97 (Sheldrick, 1997)'
_diffrn_ambient_temperature 173(2)
_diffrn_measured_fraction_theta_full 0.995
_diffrn_measured_fraction_theta_max 0.995
_diffrn_measurement_device_type 'Bruker-Nonius Apex X8-CCD-diffractometer'
_diffrn_measurement_method '\w scans'
_diffrn_radiation_monochromator graphite
_diffrn_radiation_source 'sealed tube'
_diffrn_radiation_type MoK\a
_diffrn_radiation_wavelength 0.71073
_diffrn_reflns_av_R_equivalents 0.0252
_diffrn_reflns_av_sigmaI/netI 0.0296
_diffrn_reflns_limit_h_max 21
_diffrn_reflns_limit_h_min -21
_diffrn_reflns_limit_k_max 16
_diffrn_reflns_limit_k_min -23
_diffrn_reflns_limit_l_max 29
_diffrn_reflns_limit_l_min -29
_diffrn_reflns_number 114777
_diffrn_reflns_theta_full 25.00
_diffrn_reflns_theta_max 25.00
_diffrn_reflns_theta_min 1.39
_exptl_absorpt_coefficient_mu 0.225
_exptl_absorpt_correction_T_max 0.9255
_exptl_absorpt_correction_T_min 0.9057
_exptl_absorpt_correction_type multi-scan
_exptl_absorpt_process_details '(SADABS; Sheldrick, 2004)'
_exptl_crystal_colour colourless
_exptl_crystal_density_diffrn 1.628
_exptl_crystal_description block
_exptl_crystal_F_000 3884
_exptl_crystal_size_max 0.45
_exptl_crystal_size_mid 0.44
_exptl_crystal_size_min 0.35
_refine_diff_density_max 0.632
_refine_diff_density_min -0.459
_refine_diff_density_rms 0.055
_refine_ls_extinction_method none
_refine_ls_goodness_of_fit_ref 1.099
_refine_ls_hydrogen_treatment constr
_refine_ls_matrix_type fullcycle
_refine_ls_number_parameters 2629
_refine_ls_number_reflns 28083
_refine_ls_number_restraints 5
_refine_ls_restrained_S_all 1.099
_refine_ls_R_factor_all 0.0851
_refine_ls_R_factor_gt 0.0573
_refine_ls_shift/su_max 0.000
_refine_ls_shift/su_mean 0.000
_refine_ls_structure_factor_coef Fsqd
_refine_ls_weighting_details 'calc w=1/[\s^2^(Fo^2^)+(0.0898P)^2^+4.0565P] where P=(Fo^2^+2Fc^2^)/3'
_refine_ls_weighting_scheme calc
_refine_ls_wR_factor_gt 0.1654
_refine_ls_wR_factor_ref 0.1808
_reflns_number_gt 18592
_reflns_number_total 28083
_reflns_threshold_expression >2sigma(I)
_cod_data_source_file ja902450b_si_002.cif
_cod_data_source_block k_tcm
_cod_original_cell_volume 8011(3)
_cod_database_code 4104606

loop_
_symmetry_equiv_pos_as_xyz
'x, y, z'
'-x, -y, -z'

loop_
_atom_site_label
_atom_site_type_symbol
_atom_site_fract_x
_atom_site_fract_y
_atom_site_fract_z
_atom_site_U_iso_or_equiv
_atom_site_adp_type
_atom_site_occupancy
_atom_site_symmetry_multiplicity
_atom_site_calc_flag
_atom_site_refinement_flags
_atom_site_disorder_assembly
_atom_site_disorder_group
N1 N 0.58018(12) 0.54536(12) 0.16750(9) 0.0299(5) Uani 1 1 d . . .
N2 N 0.69301(13) 0.48337(14) 0.33023(10) 0.0383(6) Uani 1 1 d . . .
N3 N 0.75009(14) 0.32097(15) 0.24685(11) 0.0436(6) Uani 1 1 d . A .
B1 B 0.53401(18) 0.60876(18) 0.11353(13) 0.0328(7) Uani 1 1 d . . .
B2 B 0.70910(19) 0.4972(2) 0.38581(13) 0.0360(8) Uani 1 1 d . . .
B3 B 0.8084(2) 0.2423(2) 0.24907(19) 0.0496(9) Uani 1 1 d . . .
C1 C 0.66677(14) 0.44988(15) 0.24804(11) 0.0290(6) Uani 1 1 d . A .
C2 C 0.61846(14) 0.50212(15) 0.20430(11) 0.0271(6) Uani 1 1 d . . .
C3 C 0.67995(14) 0.47011(16) 0.29298(11) 0.0317(6) Uani 1 1 d . . .
C4 C 0.71150(15) 0.37942(17) 0.24530(12) 0.0342(6) Uani 1 1 d . . .
C5 C 0.55513(15) 0.68585(15) 0.10691(12) 0.0318(6) Uani 1 1 d . . .
C6 C 0.55647(16) 0.70508(16) 0.15456(12) 0.0352(6) Uani 1 1 d . . .
C7 C 0.57473(18) 0.76882(17) 0.15162(13) 0.0423(7) Uani 1 1 d . . .
C8 C 0.59226(17) 0.81697(16) 0.09901(14) 0.0407(7) Uani 1 1 d . . .
C9 C 0.58940(17) 0.80160(16) 0.05048(12) 0.0386(7) Uani 1 1 d . . .
C10 C 0.57102(16) 0.73756(16) 0.05484(12) 0.0358(6) Uani 1 1 d . . .
C11 C 0.44475(16) 0.61299(16) 0.13046(12) 0.0369(7) Uani 1 1 d . . .
C12 C 0.38500(19) 0.67943(18) 0.11942(17) 0.0581(10) Uani 1 1 d . . .
C13 C 0.3104(2) 0.6811(2) 0.1343(2) 0.0752(13) Uani 1 1 d . . .
C14 C 0.29029(17) 0.6152(2) 0.16216(16) 0.0542(9) Uani 1 1 d . . .
C15 C 0.34638(17) 0.54796(17) 0.17292(13) 0.0403(7) Uani 1 1 d . . .
C16 C 0.42124(16) 0.54781(15) 0.15724(11) 0.0333(6) Uani 1 1 d . . .
C17 C 0.5672(2) 0.57792(17) 0.05975(12) 0.0446(8) Uani 1 1 d . . .
C18 C 0.5221(3) 0.5878(2) 0.01637(13) 0.0610(10) Uani 1 1 d . . .
C19 C 0.5502(3) 0.5630(3) -0.02970(15) 0.0866(17) Uani 1 1 d . . .
C20 C 0.6262(4) 0.5264(3) -0.03352(17) 0.0956(19) Uani 1 1 d . . .
C21 C 0.6734(3) 0.5160(2) 0.00696(18) 0.0800(14) Uani 1 1 d . . .
C22 C 0.6434(2) 0.5423(2) 0.05234(14) 0.0540(9) Uani 1 1 d . . .
C23 C 0.66903(17) 0.58711(18) 0.37452(11) 0.0411(7) Uani 1 1 d . . .
C24 C 0.70123(19) 0.63059(19) 0.39111(13) 0.0475(8) Uani 1 1 d . . .
C25 C 0.6670(2) 0.7060(2) 0.38309(16) 0.0656(11) Uani 1 1 d . . .
C26 C 0.5977(3) 0.7421(2) 0.35696(17) 0.0770(13) Uani 1 1 d . . .
C27 C 0.5637(2) 0.7011(2) 0.33967(14) 0.0685(12) Uani 1 1 d . . .
C28 C 0.59945(18) 0.6259(2) 0.34922(13) 0.0517(9) Uani 1 1 d . . .
C29 C 0.67050(15) 0.44126(18) 0.43949(12) 0.0389(7) Uani 1 1 d . . .
C30 C 0.62210(17) 0.46220(19) 0.48287(12) 0.0420(7) Uani 1 1 d . . .
C31 C 0.59052(17) 0.4132(2) 0.52792(13) 0.0507(9) Uani 1 1 d . . .
C32 C 0.60581(19) 0.3392(2) 0.53181(13) 0.0537(9) Uani 1 1 d . . .
C33 C 0.65310(19) 0.3149(2) 0.49064(15) 0.0536(9) Uani 1 1 d . . .
C34 C 0.68374(17) 0.36510(19) 0.44617(13) 0.0442(8) Uani 1 1 d . . .
C35 C 0.80311(15) 0.47369(16) 0.38569(11) 0.0337(6) Uani 1 1 d . . .
C36 C 0.84828(16) 0.41937(17) 0.43033(12) 0.0367(7) Uani 1 1 d . . .
C37 C 0.92726(17) 0.40116(18) 0.42698(13) 0.0419(7) Uani 1 1 d . . .
C38 C 0.96419(16) 0.43615(19) 0.37847(13) 0.0433(7) Uani 1 1 d . . .
C39 C 0.92166(18) 0.49173(19) 0.33303(13) 0.0448(8) Uani 1 1 d . . .
C40 C 0.84385(17) 0.50823(18) 0.33828(12) 0.0400(7) Uani 1 1 d . . .
C41 C 0.89291(17) 0.25716(17) 0.23994(15) 0.0459(8) Uani 1 1 d . A .
C42 C 0.91087(17) 0.29832(16) 0.26749(14) 0.0414(7) Uani 1 1 d . . .
C43 C 0.98184(19) 0.31071(18) 0.26180(15) 0.0483(8) Uani 1 1 d . A .
C44 C 1.03880(19) 0.2793(2) 0.22935(18) 0.0628(10) Uani 1 1 d . . .
C45 C 1.02429(19) 0.2361(3) 0.2032(2) 0.0732(12) Uani 1 1 d . A .
C46 C 0.95283(19) 0.2276(2) 0.2072(2) 0.0669(11) Uani 1 1 d . . .
C47 C 0.78372(18) 0.22647(19) 0.19549(17) 0.0546(9) Uani 1 1 d . A .
C48 C 0.7605(2) 0.1650(2) 0.1999(2) 0.0759(13) Uani 1 1 d . . .
C49 C 0.7380(2) 0.1556(2) 0.1534(2) 0.0858(15) Uani 1 1 d . A .
C50 C 0.7371(2) 0.2084(3) 0.1010(2) 0.0728(12) Uani 1 1 d . . .
C51 C 0.7588(2) 0.2707(3) 0.09357(19) 0.0679(11) Uani 1 1 d . A .
C52 C 0.7811(2) 0.2791(2) 0.14042(17) 0.0570(9) Uani 1 1 d . . .
F1 F 0.53960(11) 0.66037(10) 0.20783(7) 0.0518(5) Uani 1 1 d . . .
F2 F 0.57714(13) 0.78339(11) 0.19960(9) 0.0667(6) Uani 1 1 d . . .
F3 F 0.61028(12) 0.87968(10) 0.09443(9) 0.0589(5) Uani 1 1 d . . .
F4 F 0.60361(12) 0.85099(10) -0.00125(8) 0.0572(5) Uani 1 1 d . . .
F5 F 0.56737(12) 0.72844(10) 0.00472(7) 0.0571(5) Uani 1 1 d . . .
F6 F 0.39937(12) 0.74728(11) 0.09089(13) 0.0974(10) Uani 1 1 d . . .
F7 F 0.25509(13) 0.74839(13) 0.12229(18) 0.1345(14) Uani 1 1 d . . .
F8 F 0.21734(11) 0.61616(13) 0.17835(12) 0.0816(7) Uani 1 1 d . . .
F9 F 0.32844(10) 0.48211(10) 0.19970(8) 0.0528(5) Uani 1 1 d . . .
F10 F 0.47359(9) 0.47961(9) 0.16857(7) 0.0405(4) Uani 1 1 d . . .
F11 F 0.44704(15) 0.62379(14) 0.01682(9) 0.0848(7) Uani 1 1 d . . .
F12 F 0.5035(2) 0.57380(18) -0.06975(9) 0.1253(13) Uani 1 1 d . . .
F13 F 0.6547(2) 0.5025(2) -0.07807(12) 0.1494(16) Uani 1 1 d . . .
F14 F 0.74833(18) 0.48284(18) 0.00320(13) 0.1241(12) Uani 1 1 d . . .
F15 F 0.69486(12) 0.53311(13) 0.08983(9) 0.0702(6) Uani 1 1 d . . .
F16 F 0.76779(11) 0.59893(12) 0.41838(9) 0.0624(5) Uani 1 1 d . . .
F17 F 0.70176(17) 0.74466(14) 0.40039(11) 0.0929(8) Uani 1 1 d . . .
F18 F 0.56453(19) 0.81594(14) 0.34847(12) 0.1126(10) Uani 1 1 d . . .
F19 F 0.49655(14) 0.73577(16) 0.31396(9) 0.0997(9) Uani 1 1 d . . .
F20 F 0.56141(10) 0.58790(14) 0.33361(8) 0.0666(6) Uani 1 1 d . . .
F21 F 0.60533(11) 0.53317(12) 0.48321(7) 0.0561(5) Uani 1 1 d . . .
F22 F 0.54544(12) 0.43772(14) 0.56868(8) 0.0687(6) Uani 1 1 d . . .
F23 F 0.57585(13) 0.29050(14) 0.57534(9) 0.0786(7) Uani 1 1 d . . .
F24 F 0.66932(14) 0.24165(13) 0.49445(10) 0.0791(6) Uani 1 1 d . . .
F25 F 0.73125(11) 0.33716(11) 0.40751(8) 0.0557(5) Uani 1 1 d . . .
F26 F 0.81762(10) 0.38133(11) 0.48054(7) 0.0518(5) Uani 1 1 d . . .
F27 F 0.96768(10) 0.34766(11) 0.47242(8) 0.0584(5) Uani 1 1 d . . .
F28 F 1.04095(10) 0.41705(13) 0.37420(9) 0.0623(5) Uani 1 1 d . . .
F29 F 0.95782(11) 0.52720(13) 0.28516(8) 0.0645(6) Uani 1 1 d . . .
F30 F 0.80441(10) 0.56424(11) 0.29282(7) 0.0543(5) Uani 1 1 d . . .
F31 F 0.85948(10) 0.32670(11) 0.30325(8) 0.0546(5) Uani 1 1 d . A .
F32 F 0.99591(12) 0.35183(12) 0.28906(9) 0.0654(6) Uani 1 1 d . . .
F33 F 1.10814(12) 0.29012(17) 0.22391(12) 0.0944(8) Uani 1 1 d . A .
F34 F 1.08087(13) 0.2008(2) 0.17374(15) 0.1220(12) Uani 1 1 d . . .
F35 F 0.94307(12) 0.18455(17) 0.17943(15) 0.1127(11) Uani 1 1 d . A .
F36 F 0.75793(19) 0.10982(14) 0.25159(15) 0.1245(13) Uani 1 1 d . A .
F37 F 0.7154(2) 0.09393(16) 0.16102(17) 0.1388(14) Uani 1 1 d . . .
F38 F 0.71371(14) 0.20057(17) 0.05539(13) 0.1017(9) Uani 1 1 d . A .
F39 F 0.75617(18) 0.32529(18) 0.04133(11) 0.1042(9) Uani 1 1 d . . .
F40 F 0.80216(14) 0.34214(13) 0.13085(9) 0.0758(6) Uani 1 1 d . A .
C53 C 0.80265(19) 0.17639(15) 0.31274(12) 0.0670(16) Uani 0.850(5) 1 d PG A 1
C54 C 0.73932(18) 0.18414(17) 0.35047(16) 0.0757(16) Uani 0.850(5) 1 d PG A 1
C55 C 0.7397(3) 0.1291(2) 0.40495(14) 0.113(3) Uani 0.850(5) 1 d PG A 1
C56 C 0.8033(3) 0.0664(2) 0.42168(14) 0.127(4) Uani 0.850(5) 1 d PG A 1
C57 C 0.8667(2) 0.05864(16) 0.3839(2) 0.125(3) Uani 0.850(5) 1 d PG A 1
C58 C 0.86633(18) 0.11364(18) 0.32948(18) 0.100(3) Uani 0.850(5) 1 d PG A 1
F41 F 0.67885(19) 0.23827(17) 0.33763(13) 0.0866(10) Uani 0.850(5) 1 d P A 1
F42 F 0.6797(4) 0.1354(3) 0.44088(16) 0.154(3) Uani 0.850(5) 1 d P A 1
F43 F 0.8031(4) 0.0141(3) 0.47496(19) 0.202(4) Uani 0.850(5) 1 d P A 1
F44 F 0.9269(3) -0.0015(2) 0.4025(3) 0.205(4) Uani 0.850(5) 1 d P A 1
F45 F 0.92634(18) 0.10059(17) 0.2962(2) 0.137(2) Uani 0.850(5) 1 d P A 1
C53B C 0.7864(8) 0.2003(7) 0.3192(5) 0.027(5) Uiso 0.150(5) 1 d PG A 2
C54B C 0.7136(8) 0.2232(9) 0.3430(7) 0.9(3) Uiso 0.150(5) 1 d PG A 2
C55B C 0.6949(8) 0.1824(11) 0.3993(8) 0.071(8) Uiso 0.150(5) 1 d PG A 2
C56B C 0.7490(10) 0.1186(10) 0.4318(5) 0.073(10) Uiso 0.150(5) 1 d PG A 2
C57B C 0.8218(9) 0.0957(8) 0.4079(6) 0.076(10) Uiso 0.150(5) 1 d PG A 2
C58B C 0.8405(7) 0.1365(8) 0.3517(6) 0.039(6) Uiso 0.150(5) 1 d PG A 2
F41B F 0.6541(7) 0.2681(7) 0.3132(5) 0.045(4) Uiso 0.150(5) 1 d P A 2
F42B F 0.6241(9) 0.1952(9) 0.4226(6) 0.072(5) Uiso 0.150(5) 1 d P A 2
F43B F 0.7302(12) 0.0848(12) 0.4907(9) 0.107(7) Uiso 0.150(5) 1 d P A 2
F44B F 0.8696(13) 0.0410(13) 0.4381(10) 0.115(8) Uiso 0.150(5) 1 d P A 2
F45B F 0.9092(9) 0.1180(8) 0.3330(6) 0.066(5) Uiso 0.150(5) 1 d P A 2
K1 K 0.5000 1.0000 0.0000 0.0412(2) Uani 1 2 d S . .
O1 O 0.58829(14) 1.01495(13) -0.10155(10) 0.0579(6) Uani 1 1 d . . .
O2 O 0.60481(13) 1.08256(13) -0.02503(11) 0.0568(6) Uani 1 1 d . . .
O3 O 0.46457(14) 0.95770(13) -0.08575(11) 0.0586(6) Uani 1 1 d . . .
C59 C 0.6354(2) 1.0821(2) 0.02429(19) 0.0696(11) Uani 1 1 d . . .
H59A H 0.6650 1.1197 0.0121 0.083 Uiso 1 1 calc R . .
H59B H 0.6705 1.0312 0.0432 0.083 Uiso 1 1 calc R . .
C60 C 0.6624(2) 1.0679(2) -0.0674(2) 0.0715(11) Uani 1 1 d . . .
H60A H 0.6981 1.0165 -0.0513 0.086 Uiso 1 1 calc R . .
H60B H 0.6921 1.1054 -0.0791 0.086 Uiso 1 1 calc R . .
C61 C 0.6258(2) 1.0733(2) -0.11852(18) 0.0729(12) Uani 1 1 d . . .
H61A H 0.5882 1.1238 -0.1336 0.087 Uiso 1 1 calc R . .
H61B H 0.6651 1.0670 -0.1495 0.087 Uiso 1 1 calc R . .
C62 C 0.5568(3) 1.0114(2) -0.14828(16) 0.0733(12) Uani 1 1 d . . .
H62A H 0.5971 1.0055 -0.1787 0.088 Uiso 1 1 calc R . .
H62B H 0.5162 1.0591 -0.1651 0.088 Uiso 1 1 calc R . .
C63 C 0.5245(2) 0.9466(2) -0.12798(17) 0.0717(12) Uani 1 1 d . . .
H63A H 0.5039 0.9428 -0.1608 0.086 Uiso 1 1 calc R . .
H63B H 0.5648 0.8988 -0.1108 0.086 Uiso 1 1 calc R . .
C64 C 0.4271(2) 0.8992(2) -0.06536(19) 0.0689(11) Uani 1 1 d . . .
H64A H 0.4639 0.8496 -0.0461 0.083 Uiso 1 1 calc R . .
H64B H 0.4062 0.8955 -0.0981 0.083 Uiso 1 1 calc R . .
K2 K 1.0000 0.0000 0.5000 0.0728(4) Uani 1 2 d S . .
O4 O 1.1078(3) -0.1131(3) 0.4672(2) 0.112(2) Uani 0.818(9) 1 d P A 1
O5 O 1.0236(3) -0.1507(2) 0.5704(2) 0.101(2) Uani 0.818(9) 1 d P A 1
O6 O 0.8956(3) -0.0373(3) 0.59216(19) 0.0982(18) Uani 0.818(9) 1 d P A 1
C65 C 1.1681(5) -0.0935(5) 0.4287(4) 0.134(4) Uani 0.818(9) 1 d P . 1
H65A H 1.1921 -0.1332 0.4112 0.161 Uiso 0.818(9) 1 calc PR A 1
H65B H 1.2075 -0.0907 0.4500 0.161 Uiso 0.818(9) 1 calc PR A 1
C66 C 1.1315(5) -0.1842(4) 0.5131(4) 0.130(5) Uani 0.818(9) 1 d P A 1
H66A H 1.1629 -0.1800 0.5398 0.156 Uiso 0.818(9) 1 calc PR A 1
H66B H 1.1628 -0.2239 0.4972 0.156 Uiso 0.818(9) 1 calc PR A 1
C67 C 1.0606(6) -0.2055(3) 0.5450(4) 0.129(5) Uani 0.818(9) 1 d P A 1
H67A H 1.0268 -0.2057 0.5180 0.155 Uiso 0.818(9) 1 calc PR A 1
H67B H 1.0751 -0.2567 0.5749 0.155 Uiso 0.818(9) 1 calc PR A 1
C68 C 0.9540(5) -0.1656(3) 0.6001(3) 0.106(4) Uani 0.818(9) 1 d P A 1
H68A H 0.9655 -0.2188 0.6270 0.127 Uiso 0.818(9) 1 calc PR A 1
H68B H 0.9180 -0.1590 0.5718 0.127 Uiso 0.818(9) 1 calc PR A 1
C69 C 0.9177(5) -0.1134(4) 0.6330(4) 0.118(5) Uani 0.818(9) 1 d P A 1
H69A H 0.8722 -0.1269 0.6557 0.142 Uiso 0.818(9) 1 calc PR A 1
H69B H 0.9543 -0.1175 0.6600 0.142 Uiso 0.818(9) 1 calc PR A 1
C70 C 0.8596(7) 0.0214(5) 0.6161(5) 0.121(4) Uani 0.818(9) 1 d P . 1
H70A H 0.8968 0.0251 0.6388 0.145 Uiso 0.818(9) 1 calc PR A 1
H70B H 0.8163 0.0084 0.6424 0.145 Uiso 0.818(9) 1 calc PR A 1
O4B O 1.1096(10) -0.0584(9) 0.4257(8) 0.076(7) Uani 0.182(9) 1 d P . 2
O5B O 1.0594(12) -0.1575(11) 0.5257(8) 0.096(8) Uani 0.182(9) 1 d P A 2
O6B O 0.9272(10) -0.0924(9) 0.5890(7) 0.078(7) Uani 0.182(9) 1 d PD A 2
C65B C 1.153(2) -0.144(2) 0.4548(18) 0.134(4) Uani 0.182(9) 1 d PD A 2
C66B C 1.097(2) -0.1833(14) 0.4870(14) 0.15(2) Uani 0.182(9) 1 d PD A 2
H66C H 1.0611 -0.1796 0.4598 0.175 Uiso 0.182(9) 1 calc PR A 2
H66D H 1.1243 -0.2378 0.5054 0.175 Uiso 0.182(9) 1 calc PR A 2
C67B C 0.996(3) -0.1914(17) 0.559(2) 0.30(6) Uani 0.182(9) 1 d PD A 2
H67C H 0.9507 -0.1700 0.5350 0.363 Uiso 0.182(9) 1 calc PR A 2
H67D H 1.0131 -0.2470 0.5676 0.363 Uiso 0.182(9) 1 calc PR A 2
C68B C 0.974(3) -0.1772(19) 0.6126(19) 0.21(6) Uani 0.182(9) 1 d PD A 2
H68C H 1.0185 -0.1848 0.6337 0.257 Uiso 0.182(9) 1 calc PR A 2
H68D H 0.9415 -0.2094 0.6380 0.257 Uiso 0.182(9) 1 calc PR A 2
C69B C 0.9000(18) -0.0742(17) 0.6327(11) 0.11(2) Uani 0.182(9) 1 d PD A 2
H69C H 0.9415 -0.0792 0.6559 0.128 Uiso 0.182(9) 1 calc PR A 2
H69D H 0.8680 -0.1071 0.6571 0.128 Uiso 0.182(9) 1 calc PR A 2
C70B C 0.854(3) 0.005(2) 0.610(2) 0.121(4) Uani 0.182(9) 1 d PD . 2
H70C H 0.8117 0.0072 0.5884 0.145 Uiso 0.182(9) 1 calc PR A 2
H70D H 0.8294 0.0212 0.6433 0.145 Uiso 0.182(9) 1 calc PR A 2
N4 N 0.08357(13) 0.54704(13) 0.16758(9) 0.0330(5) Uani 1 1 d . B .
N5 N 0.25299(13) 0.31939(13) 0.23156(10) 0.0326(5) Uani 1 1 d . . .
N6 N 0.20115(13) 0.46993(14) 0.32886(10) 0.0357(5) Uani 1 1 d . . .
B4 B 0.03067(19) 0.61154(19) 0.11969(14) 0.0375(8) Uani 1 1 d . . .
B5 B 0.31477(18) 0.24570(17) 0.22545(15) 0.0341(7) Uani 1 1 d . . .
B6 B 0.21709(18) 0.4830(2) 0.38499(13) 0.0346(7) Uani 1 1 d . . .
C71 C 0.17342(14) 0.44365(14) 0.24341(11) 0.0263(6) Uani 1 1 d . B .
C72 C 0.21619(14) 0.37591(15) 0.23501(11) 0.0274(6) Uani 1 1 d . . .
C73 C 0.18840(14) 0.45857(15) 0.29067(11) 0.0283(6) Uani 1 1 d . . .
C74 C 0.12330(15) 0.50061(15) 0.20213(11) 0.0287(6) Uani 1 1 d . . .
C75 C 0.05305(16) 0.68815(17) 0.11340(13) 0.0418(7) Uani 1 1 d . B .
C76 C 0.08244(19) 0.7349(2) 0.06464(15) 0.0562(9) Uani 1 1 d . . .
C77 C 0.09883(19) 0.7997(2) 0.06258(18) 0.0655(11) Uani 1 1 d . B .
C78 C 0.0872(2) 0.81923(19) 0.1108(2) 0.0708(12) Uani 1 1 d . . .
C79 C 0.0601(2) 0.77446(19) 0.16095(18) 0.0630(10) Uani 1 1 d . B .
C80 C 0.04398(18) 0.71074(18) 0.16050(14) 0.0476(8) Uani 1 1 d . . .
C81 C -0.05762(16) 0.61289(16) 0.14205(12) 0.0369(7) Uani 1 1 d . B .
C82 C -0.07852(16) 0.54579(15) 0.16455(11) 0.0328(6) Uani 1 1 d . . .
C83 C -0.15241(17) 0.54262(16) 0.17796(12) 0.0379(7) Uani 1 1 d . B .
C84 C -0.21087(17) 0.60905(18) 0.17026(14) 0.0468(8) Uani 1 1 d . . .
C85 C -0.19326(18) 0.67615(19) 0.14948(19) 0.0648(11) Uani 1 1 d . B .
C86 C -0.11841(19) 0.67742(18) 0.13598(17) 0.0582(10) Uani 1 1 d . . .
C93 C 0.28815(15) 0.23118(16) 0.17281(13) 0.0369(7) Uani 1 1 d . . .
C94 C 0.28542(18) 0.2850(2) 0.11736(14) 0.0478(8) Uani 1 1 d . . .
C95 C 0.2680(2) 0.2756(3) 0.06929(15) 0.0640(11) Uani 1 1 d . . .
C96 C 0.2488(2) 0.2115(3) 0.07551(18) 0.0680(12) Uani 1 1 d . . .
C97 C 0.24853(18) 0.1582(2) 0.12880(18) 0.0574(10) Uani 1 1 d . . .
C98 C 0.26759(18) 0.16807(18) 0.17616(15) 0.0461(8) Uani 1 1 d . . .
C99 C 0.31997(16) 0.17664(16) 0.28771(13) 0.0388(7) Uani 1 1 d . . .
C100 C 0.27281(19) 0.17592(18) 0.33628(14) 0.0490(8) Uani 1 1 d . . .
C101 C 0.2846(2) 0.1164(2) 0.38830(15) 0.0624(10) Uani 1 1 d . . .
C102 C 0.3463(3) 0.0547(2) 0.39323(18) 0.0713(12) Uani 1 1 d . . .
C103 C 0.3942(2) 0.0505(2) 0.34610(19) 0.0672(11) Uani 1 1 d . . .
C104 C 0.38006(19) 0.11103(18) 0.29556(16) 0.0522(8) Uani 1 1 d . . .
C105 C 0.39643(15) 0.26744(15) 0.21327(12) 0.0338(6) Uani 1 1 d . . .
C106 C 0.45258(16) 0.25393(17) 0.17166(14) 0.0419(7) Uani 1 1 d . . .
C107 C 0.52051(17) 0.27243(18) 0.16368(14) 0.0460(8) Uani 1 1 d . . .
C108 C 0.53499(17) 0.30604(18) 0.19812(15) 0.0465(8) Uani 1 1 d . . .
C109 C 0.48290(17) 0.31974(16) 0.24091(13) 0.0387(7) Uani 1 1 d . . .
C110 C 0.41568(16) 0.30059(15) 0.24781(12) 0.0362(7) Uani 1 1 d . . .
C111 C 0.17589(17) 0.57269(17) 0.37444(11) 0.0383(7) Uani 1 1 d . . .
C112 C 0.20752(18) 0.61733(19) 0.39039(13) 0.0463(8) Uani 1 1 d . . .
C113 C 0.1709(2) 0.6918(2) 0.38446(15) 0.0588(10) Uani 1 1 d . . .
C114 C 0.1003(2) 0.7254(2) 0.36184(16) 0.0658(11) Uani 1 1 d . . .
C115 C 0.0662(2) 0.6848(2) 0.34455(14) 0.0579(10) Uani 1 1 d . . .
C116 C 0.10444(18) 0.60975(18) 0.35186(12) 0.0433(7) Uani 1 1 d . . .
C117 C 0.17783(15) 0.42675(17) 0.43853(12) 0.0355(6) Uani 1 1 d . . .
C118 C 0.18953(17) 0.35191(18) 0.44361(13) 0.0419(7) Uani 1 1 d . . .
C119 C 0.15529(19) 0.30227(18) 0.48622(14) 0.0489(8) Uani 1 1 d . . .
C120 C 0.10812(18) 0.3265(2) 0.52776(13) 0.0481(8) Uani 1 1 d . . .
C121 C 0.09536(17) 0.3995(2) 0.52520(13) 0.0465(8) Uani 1 1 d . . .
C122 C 0.12943(16) 0.44793(18) 0.48179(12) 0.0387(7) Uani 1 1 d . . .
C123 C 0.31085(15) 0.45999(16) 0.38438(11) 0.0339(6) Uani 1 1 d . . .
C124 C 0.35721(16) 0.40619(16) 0.42844(12) 0.0348(6) Uani 1 1 d . . .
C125 C 0.43625(16) 0.38911(18) 0.42435(12) 0.0394(7) Uani 1 1 d . . .
C126 C 0.47157(16) 0.42599(19) 0.37544(13) 0.0428(7) Uani 1 1 d . . .
C127 C 0.42904(17) 0.48100(19) 0.33097(12) 0.0437(7) Uani 1 1 d . . .
C128 C 0.35053(17) 0.49671(18) 0.33613(12) 0.0386(7) Uani 1 1 d . . .
F46 F 0.09767(14) 0.71978(15) 0.01547(9) 0.0881(7) Uani 1 1 d . B .
F47 F 0.12508(15) 0.84396(15) 0.01370(12) 0.1023(9) Uani 1 1 d . . .
F48 F 0.10336(15) 0.88212(12) 0.10764(14) 0.1023(9) Uani 1 1 d . . .
F49 F 0.04912(17) 0.79295(14) 0.20808(13) 0.0985(8) Uani 1 1 d . . .
F50 F 0.01634(13) 0.66886(11) 0.21103(8) 0.0627(5) Uani 1 1 d . B .
F51 F -0.02406(9) 0.47899(9) 0.17367(7) 0.0424(4) Uani 1 1 d . B .
F52 F -0.16882(10) 0.47583(10) 0.20088(9) 0.0548(5) Uani 1 1 d . . .
F53 F -0.28340(10) 0.60633(12) 0.18537(10) 0.0668(6) Uani 1 1 d . B .
F54 F -0.24975(12) 0.74179(13) 0.14233(16) 0.1170(12) Uani 1 1 d . . .
F55 F -0.10708(11) 0.74680(11) 0.11485(13) 0.0977(10) Uani 1 1 d . B .
F61 F 0.30353(12) 0.34859(12) 0.10906(8) 0.0613(5) Uani 1 1 d . . .
F62 F 0.26941(17) 0.32782(19) 0.01708(9) 0.1081(10) Uani 1 1 d . . .
F63 F 0.23054(15) 0.20224(19) 0.02898(11) 0.1021(9) Uani 1 1 d . . .
F64 F 0.22944(13) 0.09444(14) 0.13582(12) 0.0877(8) Uani 1 1 d . . .
F65 F 0.26435(13) 0.11256(11) 0.22744(10) 0.0709(6) Uani 1 1 d . . .
F66 F 0.21021(12) 0.23522(11) 0.33510(8) 0.0667(6) Uani 1 1 d . . .
F67 F 0.23669(18) 0.12014(15) 0.43395(10) 0.0988(8) Uani 1 1 d . . .
F68 F 0.36068(18) -0.00281(14) 0.44490(11) 0.1061(9) Uani 1 1 d . . .
F69 F 0.45426(14) -0.01125(13) 0.35051(14) 0.1072(10) Uani 1 1 d . . .
F70 F 0.42832(12) 0.10340(11) 0.24960(10) 0.0729(6) Uani 1 1 d . . .
F71 F 0.44319(10) 0.21990(11) 0.13635(9) 0.0581(5) Uani 1 1 d . . .
F72 F 0.57109(11) 0.25777(13) 0.12201(10) 0.0723(6) Uani 1 1 d . . .
F73 F 0.60076(10) 0.32544(12) 0.19037(10) 0.0650(5) Uani 1 1 d . . .
F74 F 0.49701(11) 0.35199(10) 0.27560(8) 0.0521(5) Uani 1 1 d . . .
F75 F 0.36701(10) 0.31520(9) 0.29084(7) 0.0428(4) Uani 1 1 d . . .
F76 F 0.27626(11) 0.58745(13) 0.41465(9) 0.0641(5) Uani 1 1 d . . .
F77 F 0.20456(15) 0.73163(14) 0.40129(11) 0.0853(7) Uani 1 1 d . . .
F78 F 0.06474(17) 0.79874(13) 0.35567(12) 0.1002(9) Uani 1 1 d . . .
F79 F -0.00348(13) 0.71642(14) 0.32289(10) 0.0827(7) Uani 1 1 d . . .
F80 F 0.06679(10) 0.57108(11) 0.33700(8) 0.0564(5) Uani 1 1 d . . .
F81 F 0.23709(11) 0.32426(10) 0.40498(8) 0.0544(5) Uani 1 1 d . . .
F82 F 0.16802(13) 0.23086(11) 0.48827(10) 0.0729(6) Uani 1 1 d . . .
F83 F 0.07473(12) 0.27862(13) 0.56920(9) 0.0695(6) Uani 1 1 d . . .
F84 F 0.04923(12) 0.42425(13) 0.56580(8) 0.0658(6) Uani 1 1 d . . .
F85 F 0.11481(11) 0.51818(11) 0.48333(7) 0.0532(5) Uani 1 1 d . . .
F86 F 0.32693(9) 0.36736(10) 0.47855(7) 0.0455(4) Uani 1 1 d . . .
F87 F 0.47749(10) 0.33572(11) 0.46885(8) 0.0537(5) Uani 1 1 d . . .
F88 F 0.54852(10) 0.40919(13) 0.37063(8) 0.0608(5) Uani 1 1 d . . .
F89 F 0.46375(11) 0.51812(13) 0.28255(8) 0.0617(5) Uani 1 1 d . . .
F90 F 0.31048(10) 0.55229(11) 0.29140(7) 0.0531(5) Uani 1 1 d . . .
C87 C 0.04271(18) 0.59327(18) 0.06058(10) 0.0490(12) Uani 0.848(5) 1 d PG B 1
C88 C 0.09084(18) 0.52672(17) 0.05360(13) 0.0711(16) Uani 0.848(5) 1 d PG B 1
C89 C 0.0947(2) 0.5154(2) 0.00146(17) 0.114(3) Uani 0.848(5) 1 d PG B 1
C90 C 0.0504(3) 0.5706(3) -0.04371(12) 0.125(4) Uani 0.848(5) 1 d PG B 1
C91 C 0.0022(2) 0.6372(3) -0.03673(11) 0.121(3) Uani 0.848(5) 1 d PG B 1
C92 C -0.0016(2) 0.64849(18) 0.01541(13) 0.090(3) Uani 0.848(5) 1 d PG B 1
F56 F 0.13441(19) 0.47461(17) 0.09247(14) 0.0890(11) Uani 0.848(5) 1 d P B 1
F57 F 0.1393(3) 0.4530(4) -0.0059(2) 0.175(3) Uani 0.848(5) 1 d P B 1
F58 F 0.0577(4) 0.5607(5) -0.09455(18) 0.220(4) Uani 0.848(5) 1 d P B 1
F59 F -0.0422(3) 0.6893(4) -0.07994(14) 0.192(3) Uani 0.848(5) 1 d P B 1
F60 F -0.05110(17) 0.7102(2) 0.01982(12) 0.0938(14) Uani 0.848(5) 1 d P B 1
C87B C 0.0542(9) 0.5640(8) 0.0664(5) 0.029(6) Uiso 0.152(5) 1 d PG B 2
C88B C 0.1033(10) 0.4927(8) 0.0700(6) 1.5(6) Uiso 0.152(5) 1 d PG B 2
C89B C 0.1124(10) 0.4673(7) 0.0238(7) 0.057(8) Uiso 0.152(5) 1 d PG B 2
C90B C 0.0725(8) 0.5131(7) -0.0260(5) 0.052(7) Uiso 0.152(5) 1 d PG B 2
C91B C 0.0234(8) 0.5843(7) -0.0297(4) 0.030(5) Uiso 0.152(5) 1 d PG B 2
C92B C 0.0143(7) 0.6098(6) 0.0165(5) 0.042(7) Uiso 0.152(5) 1 d PG B 2
F56B F 0.1331(7) 0.4454(6) 0.1165(5) 0.041(4) Uiso 0.152(5) 1 d P B 2
F57B F 0.1525(9) 0.3972(9) 0.0322(7) 0.072(5) Uiso 0.152(5) 1 d P B 2
F58B F 0.0874(8) 0.4862(8) -0.0691(6) 0.062(4) Uiso 0.152(5) 1 d P B 2
F59B F -0.0148(8) 0.6197(9) -0.0775(6) 0.070(5) Uiso 0.152(5) 1 d P B 2
F60B F -0.0330(7) 0.6631(8) 0.0089(5) 0.052(5) Uiso 0.152(5) 1 d P B 2
K3 K 0.5000 0.0000 0.5000 0.0715(3) Uani 1 2 d S . .
K4 K 0.0000 0.0000 1.0000 0.0481(2) Uani 1 2 d S . .
O7 O 0.3895(3) 0.0466(2) 0.5791(2) 0.0696(19) Uani 0.628(10) 1 d P C 1
O8 O 0.4093(3) 0.1498(2) 0.46739(19) 0.070(2) Uani 0.628(10) 1 d P C 1
O9 O 0.5395(3) 0.1045(2) 0.40107(19) 0.0684(18) Uani 0.628(10) 1 d P C 1
C129 C 0.3561(7) 0.0039(5) 0.6249(4) 0.113(6) Uani 0.628(10) 1 d P . 1
H12A H 0.3072 0.0021 0.6145 0.135 Uiso 0.628(10) 1 calc PR C 1
H12B H 0.3458 0.0245 0.6567 0.135 Uiso 0.628(10) 1 calc PR C 1
C130 C 0.3312(5) 0.1151(4) 0.5543(3) 0.076(3) Uani 0.628(10) 1 d P C 1
H13A H 0.3000 0.1331 0.5849 0.092 Uiso 0.628(10) 1 calc PR C 1
H13B H 0.2971 0.1067 0.5319 0.092 Uiso 0.628(10) 1 calc PR C 1
C131 C 0.3717(5) 0.1729(4) 0.5152(3) 0.080(3) Uani 0.628(10) 1 d P C 1
H13C H 0.3341 0.2235 0.5007 0.096 Uiso 0.628(10) 1 calc PR C 1
H13D H 0.4099 0.1767 0.5370 0.096 Uiso 0.628(10) 1 calc PR C 1
C132 C 0.4458(5) 0.1995(3) 0.4316(3) 0.082(4) Uani 0.628(10) 1 d P C 1
H13E H 0.4846 0.2028 0.4531 0.098 Uiso 0.628(10) 1 calc PR C 1
H13F H 0.4085 0.2504 0.4177 0.098 Uiso 0.628(10) 1 calc PR C 1
C133 C 0.4841(5) 0.1783(3) 0.3812(3) 0.075(3) Uani 0.628(10) 1 d P C 1
H13G H 0.4456 0.1767 0.3583 0.090 Uiso 0.628(10) 1 calc PR C 1
H13H H 0.5100 0.2166 0.3561 0.090 Uiso 0.628(10) 1 calc PR C 1
C134 C 0.5819(4) 0.0814(4) 0.3561(3) 0.074(3) Uani 0.628(10) 1 d P . 1
H13I H 0.6101 0.1189 0.3336 0.089 Uiso 0.628(10) 1 calc PR C 1
H13J H 0.5455 0.0830 0.3300 0.089 Uiso 0.628(10) 1 calc PR C 1
O7B O 0.4055(6) -0.0491(5) 0.5983(4) 0.087(4) Uani 0.372(10) 1 d P . 2
O8B O 0.3844(5) 0.1030(4) 0.5371(4) 0.075(3) Uani 0.372(10) 1 d P C 2
O9B O 0.4562(5) 0.1513(4) 0.4284(4) 0.070(4) Uani 0.372(10) 1 d P C 2
C135 C 0.3565(5) -0.0112(6) 0.6141(5) 0.053(4) Uani 0.372(10) 1 d P C 2
H13K H 0.3689 -0.0148 0.6524 0.064 Uiso 0.372(10) 1 calc PR C 2
H13L H 0.3120 -0.0313 0.6200 0.064 Uiso 0.372(10) 1 calc PR C 2
C136 C 0.3316(11) 0.0726(10) 0.5773(8) 0.110(7) Uani 0.372(10) 1 d P C 2
H13M H 0.2863 0.0812 0.5562 0.132 Uiso 0.372(10) 1 calc PR C 2
H13N H 0.3145 0.1021 0.6037 0.132 Uiso 0.372(10) 1 calc PR C 2
C137 C 0.3499(7) 0.1734(6) 0.4940(6) 0.076(5) Uani 0.372(10) 1 d P C 2
H13O H 0.3154 0.2091 0.5124 0.091 Uiso 0.372(10) 1 calc PR C 2
H13P H 0.3194 0.1652 0.4689 0.091 Uiso 0.372(10) 1 calc PR C 2
C138 C 0.4158(10) 0.2078(8) 0.4570(9) 0.131(13) Uani 0.372(10) 1 d P C 2
H13Q H 0.3945 0.2587 0.4283 0.158 Uiso 0.372(10) 1 calc PR C 2
H13R H 0.4503 0.2114 0.4818 0.158 Uiso 0.372(10) 1 calc PR C 2
C139 C 0.5205(8) 0.1731(8) 0.3927(7) 0.108(9) Uani 0.372(10) 1 d P C 2
H13S H 0.5573 0.1736 0.4174 0.130 Uiso 0.372(10) 1 calc PR C 2
H13T H 0.5021 0.2251 0.3647 0.130 Uiso 0.372(10) 1 calc PR C 2
C140 C 0.5606(9) 0.1202(8) 0.3606(6) 0.089(5) Uani 0.372(10) 1 d P . 2
H14A H 0.5236 0.1153 0.3384 0.106 Uiso 0.372(10) 1 calc PR C 2
H14B H 0.6003 0.1398 0.3333 0.106 Uiso 0.372(10) 1 calc PR C 2
O10 O 0.0084(3) 0.0502(2) 1.08985(18) 0.0750(18) Uani 0.740(10) 1 d P D 1
O11 O 0.0932(2) 0.09158(19) 0.98471(17) 0.0652(16) Uani 0.740(10) 1 d P D 1
O12 O 0.1037(3) 0.0157(2) 0.90818(18) 0.0787(18) Uani 0.740(10) 1 d P D 1
C141 C -0.0555(5) 0.0585(4) 1.1245(3) 0.089(5) Uani 0.740(10) 1 d P . 1
H14S H -0.0957 0.1042 1.1037 0.107 Uiso 0.740(10) 1 calc PR D 1
H14T H -0.0439 0.0655 1.1592 0.107 Uiso 0.740(10) 1 calc PR D 1
C142 C 0.0396(5) 0.1116(4) 1.0720(3) 0.092(3) Uani 0.740(10) 1 d P D 1
H14C H 0.0483 0.1217 1.1061 0.110 Uiso 0.740(10) 1 calc PR D 1
H14D H 0.0034 0.1577 1.0472 0.110 Uiso 0.740(10) 1 calc PR D 1
C143 C 0.1156(3) 0.0930(5) 1.0383(4) 0.078(3) Uani 0.740(10) 1 d P D 1
H14E H 0.1421 0.1325 1.0298 0.094 Uiso 0.740(10) 1 calc PR D 1
H14F H 0.1498 0.0431 1.0602 0.094 Uiso 0.740(10) 1 calc PR D 1
C144 C 0.1594(3) 0.0744(4) 0.9501(3) 0.086(3) Uani 0.740(10) 1 d P D 1
H14G H 0.1927 0.0233 0.9707 0.103 Uiso 0.740(10) 1 calc PR D 1
H14H H 0.1883 0.1117 0.9429 0.103 Uiso 0.740(10) 1 calc PR D 1
C145 C 0.1387(5) 0.0767(4) 0.8947(4) 0.101(6) Uani 0.740(10) 1 d P D 1
H14I H 0.1022 0.1263 0.8751 0.121 Uiso 0.740(10) 1 calc PR D 1
H14J H 0.1849 0.0691 0.8691 0.121 Uiso 0.740(10) 1 calc PR D 1
C146 C 0.0837(5) 0.0098(3) 0.8578(3) 0.099(3) Uani 0.740(10) 1 d P . 1
H14K H 0.1289 0.0047 0.8309 0.119 Uiso 0.740(10) 1 calc PR D 1
H14L H 0.0432 0.0559 0.8378 0.119 Uiso 0.740(10) 1 calc PR D 1
O10B O 0.0406(5) 0.0715(6) 1.0594(5) 0.058(4) Uani 0.260(10) 1 d P D 2
O11B O 0.1273(8) 0.0520(8) 0.9628(5) 0.088(6) Uani 0.260(10) 1 d P D 2
O12B O 0.0769(5) -0.0046(6) 0.8945(5) 0.059(4) Uani 0.260(10) 1 d P . 2
C147 C -0.0744(14) 0.0697(19) 1.1242(17) 0.15(2) Uani 0.260(10) 1 d P . 2
H14M H -0.1069 0.1191 1.0999 0.176 Uiso 0.260(10) 1 calc PR D 2
H14N H -0.0916 0.0608 1.1652 0.176 Uiso 0.260(10) 1 calc PR D 2
C148 C 0.0069(10) 0.0677(10) 1.1156(7) 0.070(6) Uani 0.260(10) 1 d P D 2
H14O H 0.0126 0.1107 1.1242 0.084 Uiso 0.260(10) 1 calc PR D 2
H14P H 0.0364 0.0203 1.1441 0.084 Uiso 0.260(10) 1 calc PR D 2
C149 C 0.0901(9) 0.1015(13) 1.0425(11) 0.078(3) Uani 0.260(10) 1 d P D 2
H14Q H 0.1261 0.0801 1.0742 0.094 Uiso 0.260(10) 1 calc PR D 2
H14R H 0.0664 0.1557 1.0380 0.094 Uiso 0.260(10) 1 calc PR D 2
C150 C 0.1381(11) 0.1001(8) 0.9885(9) 0.074(6) Uani 0.260(10) 1 d P D 2
H15K H 0.1266 0.1524 0.9600 0.089 Uiso 0.260(10) 1 calc PR D 2
H15L H 0.1927 0.0842 0.9976 0.089 Uiso 0.260(10) 1 calc PR D 2
C151 C 0.1500(11) 0.0617(9) 0.9060(6) 0.051(8) Uani 0.260(10) 1 d P D 2
H15M H 0.2020 0.0686 0.8991 0.062 Uiso 0.260(10) 1 calc PR D 2
H15N H 0.1148 0.1084 0.8809 0.062 Uiso 0.260(10) 1 calc PR D 2
C152 C 0.1507(12) -0.0007(10) 0.8909(9) 0.084(7) Uani 0.260(10) 1 d P D 2
H15O H 0.1724 0.0058 0.8511 0.101 Uiso 0.260(10) 1 calc PR D 2
H15P H 0.1829 -0.0484 0.9174 0.101 Uiso 0.260(10) 1 calc PR D 2
O13 O 0.2297(4) 0.0930(4) 0.7305(3) 0.209(3) Uani 0.913(7) 1 d P . .
C153 C 0.2649(4) 0.1396(4) 0.7499(3) 0.126(3) Uani 0.913(7) 1 d P . .
H15A H 0.2328 0.1573 0.7803 0.151 Uiso 0.913(7) 1 calc PR . .
H15B H 0.2744 0.1837 0.7172 0.151 Uiso 0.913(7) 1 calc PR . .
C154 C 0.3431(5) 0.0766(6) 0.7743(4) 0.196(5) Uani 0.913(7) 1 d P . .
H15C H 0.3324 0.0401 0.8115 0.295 Uiso 0.913(7) 1 calc PR . .
H15D H 0.3788 0.1012 0.7793 0.295 Uiso 0.913(7) 1 calc PR . .
H15E H 0.3658 0.0500 0.7469 0.295 Uiso 0.913(7) 1 calc PR . .
C155 C 0.1531(6) 0.1324(8) 0.7006(5) 0.349(14) Uani 0.913(7) 1 d P . .
H15F H 0.1146 0.1538 0.7267 0.419 Uiso 0.913(7) 1 calc PR . .
H15G H 0.1593 0.1752 0.6654 0.419 Uiso 0.913(7) 1 calc PR . .
C156 C 0.1230(9) 0.0806(7) 0.6840(7) 0.307(12) Uani 0.913(7) 1 d P . .
H15H H 0.1600 0.0601 0.6573 0.461 Uiso 0.913(7) 1 calc PR . .
H15I H 0.0741 0.1093 0.6652 0.461 Uiso 0.913(7) 1 calc PR . .
H15J H 0.1154 0.0386 0.7187 0.461 Uiso 0.913(7) 1 calc PR . .

loop_
_atom_site_aniso_label
_atom_site_aniso_U_11
_atom_site_aniso_U_22
_atom_site_aniso_U_33
_atom_site_aniso_U_23
_atom_site_aniso_U_13
_atom_site_aniso_U_12
N1 0.0289(12) 0.0355(13) 0.0294(12) -0.0130(11) 0.0011(10) -0.0132(10)
N2 0.0308(13) 0.0584(16) 0.0282(12) -0.0179(12) -0.0029(10) -0.0115(11)
N3 0.0287(13) 0.0503(16) 0.0521(16) -0.0183(13) -0.0091(12) -0.0074(13)
B1 0.0334(17) 0.0333(17) 0.0298(16) -0.0047(13) -0.0075(13) -0.0113(14)
B2 0.0317(17) 0.056(2) 0.0240(15) -0.0186(15) -0.0038(13) -0.0106(15)
B3 0.0313(19) 0.038(2) 0.080(3) -0.0178(19) -0.0112(18) -0.0088(16)
C1 0.0219(13) 0.0394(15) 0.0275(13) -0.0118(12) -0.0030(11) -0.0099(12)
C2 0.0221(13) 0.0364(15) 0.0268(14) -0.0140(12) 0.0027(12) -0.0115(12)
C3 0.0212(14) 0.0454(16) 0.0263(14) -0.0102(12) 0.0015(11) -0.0102(12)
C4 0.0237(14) 0.0466(18) 0.0352(15) -0.0135(13) -0.0056(12) -0.0124(14)
C5 0.0243(14) 0.0350(15) 0.0360(15) -0.0110(12) -0.0016(11) -0.0097(12)
C6 0.0347(16) 0.0336(15) 0.0375(16) -0.0124(13) 0.0018(12) -0.0114(12)
C7 0.0432(18) 0.0414(17) 0.0460(18) -0.0211(15) -0.0050(14) -0.0084(14)
C8 0.0335(16) 0.0267(15) 0.060(2) -0.0143(14) -0.0035(14) -0.0063(12)
C9 0.0359(16) 0.0317(15) 0.0393(16) -0.0039(13) -0.0012(13) -0.0082(13)
C10 0.0380(16) 0.0348(15) 0.0343(15) -0.0097(12) -0.0042(12) -0.0113(13)
C11 0.0349(16) 0.0403(16) 0.0343(15) -0.0036(13) -0.0104(12) -0.0158(13)
C12 0.0380(19) 0.0361(18) 0.088(3) 0.0025(17) -0.0209(18) -0.0145(15)
C13 0.0300(19) 0.047(2) 0.133(4) -0.013(2) -0.026(2) -0.0024(16)
C14 0.0268(17) 0.060(2) 0.077(2) -0.0176(19) -0.0072(16) -0.0196(16)
C15 0.0397(17) 0.0487(18) 0.0386(16) -0.0123(14) -0.0006(13) -0.0245(15)
C16 0.0363(16) 0.0359(16) 0.0279(14) -0.0090(12) -0.0060(12) -0.0107(13)
C17 0.073(2) 0.0444(18) 0.0266(15) -0.0089(13) 0.0013(15) -0.0363(17)
C18 0.102(3) 0.066(2) 0.0292(17) -0.0038(16) -0.0055(19) -0.056(2)
C19 0.177(5) 0.097(3) 0.0299(19) -0.020(2) 0.010(3) -0.105(4)
C20 0.180(6) 0.108(4) 0.052(3) -0.054(3) 0.054(3) -0.107(4)
C21 0.112(4) 0.080(3) 0.071(3) -0.047(2) 0.051(3) -0.058(3)
C22 0.071(3) 0.059(2) 0.0449(19) -0.0260(17) 0.0178(18) -0.0355(19)
C23 0.0376(17) 0.0590(19) 0.0227(14) -0.0159(13) 0.0019(12) -0.0074(15)
C24 0.051(2) 0.056(2) 0.0361(16) -0.0212(15) 0.0051(15) -0.0127(16)
C25 0.082(3) 0.062(2) 0.052(2) -0.0265(19) 0.020(2) -0.022(2)
C26 0.087(3) 0.056(2) 0.053(2) -0.012(2) 0.019(2) 0.008(2)
C27 0.057(2) 0.078(3) 0.0358(19) -0.0130(19) 0.0017(17) 0.017(2)
C28 0.0415(19) 0.076(2) 0.0293(16) -0.0232(16) 0.0020(14) -0.0017(18)
C29 0.0242(14) 0.066(2) 0.0294(15) -0.0198(14) -0.0051(12) -0.0100(14)
C30 0.0336(16) 0.067(2) 0.0323(16) -0.0227(15) -0.0038(13) -0.0165(15)
C31 0.0305(17) 0.090(3) 0.0325(16) -0.0222(17) 0.0024(13) -0.0180(17)
C32 0.0395(19) 0.075(3) 0.0375(18) -0.0029(17) -0.0011(15) -0.0241(18)
C33 0.0414(19) 0.062(2) 0.050(2) -0.0112(17) -0.0100(16) -0.0121(17)
C34 0.0310(16) 0.064(2) 0.0348(16) -0.0155(15) -0.0036(13) -0.0105(15)
C35 0.0307(15) 0.0481(17) 0.0301(14) -0.0219(13) -0.0012(12) -0.0113(13)
C36 0.0319(16) 0.0527(18) 0.0327(15) -0.0197(14) -0.0009(12) -0.0158(14)
C37 0.0364(17) 0.0530(19) 0.0459(18) -0.0247(15) -0.0086(14) -0.0130(15)
C38 0.0267(16) 0.066(2) 0.0503(19) -0.0334(17) 0.0017(14) -0.0153(15)
C39 0.0406(18) 0.068(2) 0.0375(17) -0.0270(16) 0.0079(14) -0.0252(16)
C40 0.0396(17) 0.0568(19) 0.0276(15) -0.0181(14) -0.0031(13) -0.0139(15)
C41 0.0326(16) 0.0344(16) 0.075(2) -0.0245(16) -0.0126(15) -0.0041(13)
C42 0.0330(16) 0.0346(16) 0.0549(19) -0.0133(14) -0.0085(14) -0.0069(13)
C43 0.048(2) 0.0429(18) 0.061(2) -0.0179(16) -0.0165(16) -0.0156(15)
C44 0.0314(18) 0.079(3) 0.090(3) -0.036(2) -0.0064(18) -0.0225(18)
C45 0.0278(18) 0.098(3) 0.115(3) -0.070(3) -0.001(2) -0.0078(19)
C46 0.0356(19) 0.070(2) 0.120(3) -0.065(3) -0.011(2) -0.0048(17)
C47 0.0299(17) 0.0445(19) 0.093(3) -0.028(2) -0.0137(17) -0.0055(14)
C48 0.062(3) 0.044(2) 0.129(4) -0.021(2) -0.045(3) -0.0172(19)
C49 0.065(3) 0.062(3) 0.154(5) -0.047(3) -0.047(3) -0.017(2)
C50 0.042(2) 0.084(3) 0.118(4) -0.066(3) -0.013(2) -0.011(2)
C51 0.053(2) 0.091(3) 0.081(3) -0.050(3) 0.008(2) -0.030(2)
C52 0.045(2) 0.068(2) 0.078(3) -0.046(2) 0.0096(18) -0.0234(18)
F1 0.0781(13) 0.0494(10) 0.0337(9) -0.0168(8) 0.0110(9) -0.0291(10)
F2 0.1010(17) 0.0578(12) 0.0584(12) -0.0330(10) -0.0018(11) -0.0305(12)
F3 0.0686(13) 0.0347(10) 0.0791(13) -0.0204(9) -0.0065(11) -0.0197(9)
F4 0.0739(13) 0.0373(10) 0.0511(11) -0.0010(8) 0.0035(10) -0.0230(9)
F5 0.0951(15) 0.0463(10) 0.0326(9) -0.0051(8) -0.0076(9) -0.0313(10)
F6 0.0441(12) 0.0349(11) 0.179(3) 0.0145(14) -0.0359(15) -0.0124(9)
F7 0.0344(12) 0.0502(14) 0.286(4) -0.0193(19) -0.0398(18) 0.0013(10)
F8 0.0280(10) 0.0790(15) 0.137(2) -0.0313(14) -0.0042(12) -0.0210(10)
F9 0.0488(11) 0.0533(11) 0.0608(11) -0.0137(9) 0.0063(9) -0.0317(9)
F10 0.0422(10) 0.0332(9) 0.0477(10) -0.0131(7) -0.0006(8) -0.0145(7)
F11 0.104(2) 0.1034(19) 0.0502(13) -0.0061(12) -0.0380(13) -0.0425(16)
F12 0.249(4) 0.145(3) 0.0359(12) -0.0186(14) -0.0145(17) -0.139(3)
F13 0.277(4) 0.175(3) 0.0835(18) -0.100(2) 0.098(2) -0.163(3)
F14 0.133(3) 0.129(2) 0.132(3) -0.089(2) 0.087(2) -0.058(2)
F15 0.0528(12) 0.0928(16) 0.0659(13) -0.0382(12) 0.0203(11) -0.0193(11)
F16 0.0561(12) 0.0801(14) 0.0697(13) -0.0466(11) -0.0117(10) -0.0153(11)
F17 0.130(2) 0.0754(16) 0.0922(17) -0.0467(14) 0.0230(16) -0.0456(16)
F18 0.141(3) 0.0579(15) 0.0901(18) -0.0161(13) 0.0219(17) 0.0127(15)
F19 0.0672(15) 0.122(2) 0.0542(13) -0.0212(13) -0.0095(11) 0.0402(14)
F20 0.0337(10) 0.1178(18) 0.0499(11) -0.0420(12) -0.0071(9) -0.0054(11)
F21 0.0605(12) 0.0797(14) 0.0415(10) -0.0355(10) 0.0130(9) -0.0273(10)
F22 0.0566(12) 0.1101(17) 0.0447(11) -0.0343(11) 0.0189(9) -0.0315(12)
F23 0.0698(14) 0.0982(17) 0.0570(13) -0.0048(12) 0.0090(11) -0.0411(13)
F24 0.0851(16) 0.0600(14) 0.0774(15) -0.0090(11) 0.0037(12) -0.0218(12)
F25 0.0518(11) 0.0595(12) 0.0482(10) -0.0219(9) 0.0042(9) -0.0046(9)
F26 0.0409(10) 0.0750(13) 0.0351(9) -0.0062(9) -0.0086(8) -0.0226(9)
F27 0.0388(10) 0.0672(12) 0.0648(12) -0.0122(10) -0.0230(9) -0.0120(9)
F28 0.0272(9) 0.0957(15) 0.0727(13) -0.0395(12) 0.0006(9) -0.0178(10)
F29 0.0486(11) 0.1062(17) 0.0432(11) -0.0213(11) 0.0100(9) -0.0389(11)
F30 0.0467(11) 0.0770(13) 0.0332(9) -0.0098(9) -0.0022(8) -0.0202(10)
F31 0.0470(11) 0.0643(12) 0.0560(11) -0.0262(10) -0.0091(9) -0.0109(9)
F32 0.0661(13) 0.0656(13) 0.0833(14) -0.0315(11) -0.0216(11) -0.0280(11)
F33 0.0431(13) 0.140(2) 0.130(2) -0.0676(19) 0.0067(13) -0.0452(14)
F34 0.0363(12) 0.195(3) 0.184(3) -0.144(3) 0.0141(15) -0.0123(16)
F35 0.0438(13) 0.137(2) 0.222(3) -0.151(3) -0.0141(16) -0.0001(13)
F36 0.159(3) 0.0631(16) 0.161(3) 0.0098(17) -0.092(2) -0.0625(18)
F37 0.158(3) 0.0792(18) 0.215(4) -0.041(2) -0.095(3) -0.0519(19)
F38 0.0726(16) 0.142(2) 0.141(2) -0.100(2) -0.0098(16) -0.0326(16)
F39 0.135(2) 0.147(3) 0.0697(17) -0.0554(18) 0.0162(16) -0.080(2)
F40 0.1066(18) 0.0814(15) 0.0664(13) -0.0332(12) 0.0105(12) -0.0597(14)
C53 0.065(3) 0.039(3) 0.102(4) -0.011(3) -0.040(3) -0.022(3)
C54 0.092(4) 0.080(4) 0.073(3) -0.015(3) -0.013(3) -0.057(4)
C55 0.175(8) 0.113(6) 0.087(5) -0.008(4) -0.025(5) -0.111(7)
C56 0.193(9) 0.090(5) 0.105(5) 0.026(4) -0.101(6) -0.076(6)
C57 0.138(7) 0.067(4) 0.164(8) 0.028(5) -0.102(6) -0.056(5)
C58 0.086(5) 0.046(3) 0.157(7) 0.008(4) -0.061(6) -0.028(4)
F41 0.094(3) 0.076(2) 0.084(2) -0.016(2) 0.025(2) -0.044(2)
F42 0.271(7) 0.145(5) 0.087(3) -0.026(3) 0.021(4) -0.142(5)
F43 0.368(9) 0.156(4) 0.109(3) 0.057(3) -0.126(5) -0.177(6)
F44 0.196(5) 0.077(3) 0.297(7) 0.069(4) -0.197(6) -0.052(3)
F45 0.058(2) 0.0515(19) 0.261(7) -0.006(3) -0.049(3) -0.0010(16)
K1 0.0480(6) 0.0349(5) 0.0443(5) -0.0170(4) -0.0015(4) -0.0126(4)
O1 0.0665(16) 0.0539(14) 0.0478(13) -0.0161(11) 0.0048(12) -0.0146(12)
O2 0.0412(13) 0.0475(13) 0.0821(17) -0.0213(12) -0.0063(12) -0.0127(11)
O3 0.0648(16) 0.0500(14) 0.0689(16) -0.0328(12) -0.0170(13) -0.0054(12)
C59 0.056(2) 0.057(2) 0.106(3) -0.028(2) -0.032(2) -0.0169(19)
C60 0.046(2) 0.052(2) 0.105(3) -0.019(2) 0.002(2) -0.0114(18)
C61 0.067(3) 0.062(2) 0.073(3) -0.014(2) 0.018(2) -0.018(2)
C62 0.092(3) 0.069(3) 0.047(2) -0.0224(19) -0.002(2) -0.004(2)
C63 0.088(3) 0.070(3) 0.062(2) -0.045(2) -0.013(2) 0.003(2)
C64 0.073(3) 0.057(2) 0.094(3) -0.037(2) -0.030(2) -0.014(2)
K2 0.0790(9) 0.0411(6) 0.0822(8) -0.0075(6) -0.0312(7) 0.0006(6)
O4 0.117(5) 0.077(4) 0.132(5) -0.040(4) -0.040(4) 0.007(3)
O5 0.145(6) 0.040(3) 0.112(5) -0.005(3) -0.061(4) -0.018(3)
O6 0.106(4) 0.095(4) 0.096(4) -0.027(4) -0.027(3) -0.027(3)
C65 0.131(8) 0.118(9) 0.149(9) -0.078(8) -0.022(7) 0.017(7)
C66 0.176(10) 0.063(5) 0.132(10) -0.047(6) -0.063(8) 0.033(6)
C67 0.218(14) 0.031(4) 0.128(8) -0.014(4) -0.076(9) -0.005(6)
C68 0.159(9) 0.060(6) 0.097(6) 0.012(5) -0.047(7) -0.057(6)
C69 0.165(11) 0.092(9) 0.104(9) 0.002(8) -0.041(7) -0.072(9)
C70 0.130(8) 0.125(9) 0.119(8) -0.063(6) 0.007(5) -0.034(8)
O4B 0.078(14) 0.053(12) 0.096(17) -0.035(12) -0.003(11) -0.005(10)
O5B 0.119(19) 0.072(17) 0.088(17) -0.043(14) 0.000(13) 0.002(14)
O6B 0.087(13) 0.069(17) 0.063(13) 0.007(11) -0.012(10) -0.032(12)
C65B 0.131(8) 0.118(9) 0.149(9) -0.078(8) -0.022(7) 0.017(7)
C66B 0.23(6) 0.034(16) 0.11(3) -0.02(2) 0.10(4) -0.02(3)
C67B 0.31(8) 0.028(18) 0.38(9) -0.02(3) 0.25(7) 0.02(3)
C68B 0.27(9) 0.09(4) 0.23(9) 0.03(5) -0.22(8) -0.01(5)
C69B 0.13(4) 0.15(5) 0.045(19) 0.03(3) -0.02(2) -0.10(4)
C70B 0.130(8) 0.125(9) 0.119(8) -0.063(6) 0.007(5) -0.034(8)
N4 0.0302(13) 0.0369(13) 0.0316(12) -0.0124(11) -0.0045(11) -0.0069(11)
N5 0.0291(12) 0.0340(13) 0.0371(13) -0.0154(11) -0.0019(10) -0.0079(11)
N6 0.0294(13) 0.0469(14) 0.0319(13) -0.0184(11) -0.0052(10) -0.0049(11)
B4 0.0311(17) 0.0434(19) 0.0290(16) -0.0026(14) -0.0089(14) -0.0070(15)
B5 0.0297(17) 0.0267(16) 0.0465(19) -0.0154(14) -0.0011(14) -0.0059(13)
B6 0.0312(17) 0.052(2) 0.0252(15) -0.0178(14) -0.0045(13) -0.0105(15)
C71 0.0221(13) 0.0296(14) 0.0280(13) -0.0127(11) -0.0018(11) -0.0049(11)
C72 0.0226(13) 0.0343(15) 0.0268(13) -0.0090(11) -0.0031(11) -0.0111(12)
C73 0.0216(13) 0.0348(15) 0.0267(14) -0.0102(12) -0.0010(11) -0.0061(11)
C74 0.0252(14) 0.0345(15) 0.0311(14) -0.0151(13) 0.0021(12) -0.0117(12)
C75 0.0226(15) 0.0435(17) 0.0446(17) 0.0031(14) -0.0061(13) -0.0096(13)
C76 0.0381(19) 0.062(2) 0.049(2) 0.0051(17) -0.0042(15) -0.0162(17)
C77 0.037(2) 0.047(2) 0.084(3) 0.018(2) -0.0085(19) -0.0193(17)
C78 0.042(2) 0.035(2) 0.115(4) -0.002(2) -0.015(2) -0.0088(16)
C79 0.056(2) 0.0394(19) 0.088(3) -0.013(2) -0.004(2) -0.0160(17)
C80 0.0410(18) 0.0395(17) 0.051(2) -0.0025(15) -0.0021(15) -0.0129(14)
C81 0.0312(15) 0.0395(16) 0.0310(14) -0.0002(12) -0.0057(12) -0.0104(13)
C82 0.0329(15) 0.0370(16) 0.0256(13) -0.0095(12) -0.0009(11) -0.0077(13)
C83 0.0399(17) 0.0404(17) 0.0353(15) -0.0091(13) 0.0020(13) -0.0204(14)
C84 0.0279(16) 0.0499(19) 0.058(2) -0.0108(16) -0.0012(14) -0.0148(14)
C85 0.0293(18) 0.0363(19) 0.105(3) -0.0012(19) -0.0109(18) -0.0022(15)
C86 0.0368(18) 0.0350(18) 0.085(3) 0.0040(17) -0.0121(17) -0.0122(15)
C93 0.0219(14) 0.0411(16) 0.0541(18) -0.0256(15) 0.0032(13) -0.0088(12)
C94 0.0370(18) 0.067(2) 0.0497(19) -0.0264(17) 0.0059(14) -0.0250(16)
C95 0.053(2) 0.110(3) 0.048(2) -0.032(2) 0.0069(17) -0.047(2)
C96 0.042(2) 0.119(4) 0.075(3) -0.067(3) 0.0078(19) -0.030(2)
C97 0.0346(18) 0.072(2) 0.096(3) -0.061(2) -0.0007(18) -0.0169(17)
C98 0.0362(17) 0.0440(18) 0.067(2) -0.0277(17) -0.0020(15) -0.0125(14)
C99 0.0353(16) 0.0320(15) 0.0528(18) -0.0156(14) -0.0058(14) -0.0115(13)
C100 0.053(2) 0.0428(18) 0.0482(19) -0.0101(15) -0.0009(16) -0.0173(16)
C101 0.079(3) 0.062(2) 0.047(2) -0.0105(18) 0.0018(19) -0.033(2)
C102 0.079(3) 0.051(2) 0.071(3) 0.011(2) -0.030(2) -0.026(2)
C103 0.055(2) 0.042(2) 0.087(3) 0.000(2) -0.017(2) -0.0111(18)
C104 0.045(2) 0.0374(18) 0.070(2) -0.0124(17) -0.0016(17) -0.0137(15)
C105 0.0298(15) 0.0287(14) 0.0435(16) -0.0141(12) -0.0039(12) -0.0060(12)
C106 0.0310(16) 0.0450(17) 0.0596(19) -0.0314(16) -0.0010(14) -0.0085(13)
C107 0.0297(16) 0.0517(19) 0.060(2) -0.0276(17) 0.0062(14) -0.0101(14)
C108 0.0296(16) 0.0469(18) 0.064(2) -0.0156(16) -0.0089(15) -0.0133(14)
C109 0.0380(17) 0.0342(16) 0.0462(17) -0.0136(13) -0.0098(14) -0.0100(13)
C110 0.0348(16) 0.0309(15) 0.0412(16) -0.0115(13) -0.0031(13) -0.0075(12)
C111 0.0377(17) 0.0523(18) 0.0269(14) -0.0192(13) 0.0016(12) -0.0100(14)
C112 0.0461(19) 0.065(2) 0.0364(16) -0.0252(16) 0.0014(14) -0.0186(16)
C113 0.083(3) 0.056(2) 0.050(2) -0.0285(18) 0.0135(19) -0.031(2)
C114 0.083(3) 0.050(2) 0.054(2) -0.0211(18) 0.009(2) -0.008(2)
C115 0.056(2) 0.061(2) 0.0430(19) -0.0200(17) -0.0023(16) 0.0051(18)
C116 0.0415(18) 0.0535(19) 0.0321(15) -0.0187(14) -0.0024(13) -0.0049(15)
C117 0.0250(14) 0.0514(18) 0.0329(15) -0.0178(13) -0.0065(12) -0.0081(13)
C118 0.0322(16) 0.0543(19) 0.0376(16) -0.0177(15) -0.0049(13) -0.0064(14)
C119 0.0435(19) 0.0453(19) 0.054(2) -0.0127(16) -0.0100(16) -0.0096(15)
C120 0.0357(17) 0.062(2) 0.0396(17) -0.0045(16) -0.0007(14) -0.0207(16)
C121 0.0344(17) 0.071(2) 0.0374(17) -0.0213(16) 0.0013(14) -0.0171(16)
C122 0.0340(16) 0.0530(19) 0.0346(15) -0.0195(14) -0.0038(13) -0.0134(14)
C123 0.0311(15) 0.0495(17) 0.0281(14) -0.0230(13) 0.0001(12) -0.0098(13)
C124 0.0299(15) 0.0464(17) 0.0329(15) -0.0174(13) -0.0008(12) -0.0132(13)
C125 0.0297(16) 0.0520(18) 0.0406(17) -0.0214(14) -0.0101(13) -0.0064(14)
C126 0.0269(16) 0.065(2) 0.0491(18) -0.0318(17) 0.0014(14) -0.0160(15)
C127 0.0379(17) 0.070(2) 0.0339(16) -0.0253(16) 0.0075(14) -0.0256(16)
C128 0.0362(16) 0.0543(18) 0.0289(15) -0.0182(14) -0.0014(12) -0.0129(14)
F46 0.0903(17) 0.1114(19) 0.0512(12) -0.0020(12) 0.0208(12) -0.0558(15)
F47 0.0838(17) 0.0813(17) 0.1060(19) 0.0250(14) 0.0065(15) -0.0494(14)
F48 0.0793(17) 0.0398(12) 0.173(3) -0.0121(14) -0.0068(17) -0.0263(12)
F49 0.129(2) 0.0726(16) 0.117(2) -0.0487(15) 0.0122(18) -0.0483(16)
F50 0.0858(15) 0.0581(12) 0.0503(11) -0.0199(9) 0.0123(10) -0.0343(11)
F51 0.0370(9) 0.0367(9) 0.0528(10) -0.0177(8) -0.0016(8) -0.0067(7)
F52 0.0478(11) 0.0449(10) 0.0726(13) -0.0139(9) 0.0036(9) -0.0247(9)
F53 0.0282(10) 0.0679(13) 0.0991(16) -0.0212(12) 0.0055(10) -0.0196(9)
F54 0.0292(11) 0.0491(13) 0.243(4) -0.0237(17) -0.0133(16) 0.0004(10)
F55 0.0339(11) 0.0347(11) 0.187(3) 0.0105(13) -0.0233(14) -0.0093(9)
F61 0.0752(14) 0.0689(13) 0.0485(11) -0.0078(9) -0.0053(10) -0.0454(11)
F62 0.124(2) 0.183(3) 0.0459(13) -0.0267(16) 0.0022(14) -0.101(2)
F63 0.0829(17) 0.193(3) 0.0911(17) -0.096(2) 0.0099(14) -0.0702(19)
F64 0.0741(15) 0.0845(16) 0.147(2) -0.0780(16) -0.0137(15) -0.0290(13)
F65 0.0871(16) 0.0470(11) 0.0908(15) -0.0172(11) -0.0262(13) -0.0327(11)
F66 0.0693(13) 0.0523(12) 0.0571(12) -0.0118(9) 0.0197(10) -0.0078(10)
F67 0.138(2) 0.0880(17) 0.0533(13) -0.0071(12) 0.0196(14) -0.0414(17)
F68 0.132(2) 0.0744(16) 0.0830(17) 0.0229(13) -0.0374(17) -0.0354(16)
F69 0.0714(16) 0.0502(13) 0.148(2) 0.0109(14) -0.0170(16) 0.0034(12)
F70 0.0591(13) 0.0427(11) 0.0994(16) -0.0218(11) 0.0153(12) -0.0031(9)
F71 0.0376(10) 0.0787(13) 0.0839(14) -0.0604(12) 0.0128(9) -0.0192(9)
F72 0.0360(11) 0.1043(17) 0.0976(16) -0.0642(14) 0.0210(11) -0.0235(11)
F73 0.0370(10) 0.0821(14) 0.0903(15) -0.0361(12) 0.0009(10) -0.0301(10)
F74 0.0560(11) 0.0578(11) 0.0553(11) -0.0204(9) -0.0130(9) -0.0272(9)
F75 0.0460(10) 0.0484(10) 0.0409(9) -0.0198(8) 0.0005(8) -0.0184(8)
F76 0.0547(12) 0.0892(15) 0.0733(13) -0.0496(12) -0.0094(10) -0.0245(11)
F77 0.1082(19) 0.0849(16) 0.0947(17) -0.0578(14) 0.0214(14) -0.0496(15)
F78 0.127(2) 0.0553(14) 0.107(2) -0.0385(14) 0.0109(17) -0.0045(14)
F79 0.0628(14) 0.0867(16) 0.0726(14) -0.0316(12) -0.0173(11) 0.0248(12)
F80 0.0357(10) 0.0781(13) 0.0643(12) -0.0408(11) -0.0135(9) -0.0032(9)
F81 0.0536(11) 0.0508(11) 0.0524(11) -0.0227(9) 0.0056(9) -0.0041(9)
F82 0.0784(15) 0.0508(12) 0.0813(15) -0.0162(11) 0.0044(12) -0.0188(11)
F83 0.0646(13) 0.0769(14) 0.0586(12) -0.0058(11) 0.0067(10) -0.0343(11)
F84 0.0607(13) 0.0938(15) 0.0476(11) -0.0311(11) 0.0225(10) -0.0314(11)
F85 0.0617(12) 0.0673(12) 0.0422(10) -0.0325(9) 0.0134(9) -0.0245(10)
F86 0.0359(9) 0.0637(11) 0.0316(8) -0.0066(8) -0.0061(7) -0.0168(8)
F87 0.0346(10) 0.0646(12) 0.0567(11) -0.0135(9) -0.0163(8) -0.0091(9)
F88 0.0291(9) 0.0957(15) 0.0647(12) -0.0343(11) 0.0017(9) -0.0210(10)
F89 0.0485(11) 0.0989(16) 0.0416(10) -0.0209(10) 0.0109(9) -0.0362(11)
F90 0.0471(11) 0.0728(13) 0.0294(9) -0.0053(8) -0.0043(8) -0.0173(9)
C87 0.048(3) 0.076(4) 0.031(2) -0.017(2) 0.0057(18) -0.033(3)
C88 0.054(3) 0.119(5) 0.069(3) -0.063(4) 0.017(2) -0.035(3)
C89 0.104(5) 0.189(9) 0.111(6) -0.112(7) 0.041(5) -0.074(6)
C90 0.136(7) 0.231(12) 0.086(5) -0.114(7) 0.032(5) -0.103(8)
C91 0.157(7) 0.204(9) 0.034(3) -0.025(4) -0.014(4) -0.106(7)
C92 0.086(6) 0.170(10) 0.032(3) -0.019(4) -0.002(3) -0.079(7)
F56 0.094(3) 0.078(3) 0.102(3) -0.060(2) 0.036(2) -0.018(2)
F57 0.182(5) 0.268(7) 0.192(6) -0.203(6) 0.099(4) -0.120(5)
F58 0.277(7) 0.417(12) 0.091(3) -0.156(5) 0.054(4) -0.213(8)
F59 0.233(6) 0.307(8) 0.043(2) -0.005(3) -0.049(3) -0.134(6)
F60 0.081(2) 0.107(3) 0.0565(18) 0.0201(18) -0.0349(16) -0.022(2)
K3 0.0830(9) 0.0395(6) 0.0723(8) -0.0036(5) -0.0224(7) -0.0014(6)
K4 0.0501(6) 0.0411(5) 0.0574(6) -0.0205(5) -0.0021(5) -0.0147(5)
O7 0.072(4) 0.048(4) 0.079(4) -0.016(3) -0.024(3) -0.003(3)
O8 0.097(5) 0.043(3) 0.065(4) -0.012(2) -0.024(3) -0.012(3)
O9 0.084(4) 0.045(4) 0.065(3) -0.009(2) -0.015(3) -0.010(3)
C129 0.159(13) 0.080(11) 0.092(9) -0.033(7) -0.054(9) 0.002(8)
C130 0.074(7) 0.061(6) 0.090(7) -0.034(5) -0.022(6) 0.005(6)
C131 0.096(10) 0.055(5) 0.084(8) -0.027(5) -0.008(6) -0.010(6)
C132 0.123(11) 0.021(5) 0.095(8) -0.017(4) -0.059(7) 0.009(5)
C133 0.098(9) 0.034(4) 0.071(6) 0.006(4) -0.026(6) -0.009(6)
C134 0.071(6) 0.063(6) 0.074(7) -0.002(5) -0.008(5) -0.023(5)
O7B 0.107(10) 0.079(8) 0.078(7) -0.016(6) -0.015(6) -0.038(8)
O8B 0.070(7) 0.062(7) 0.098(8) -0.023(7) -0.013(6) -0.025(5)
O9B 0.080(7) 0.037(5) 0.085(9) -0.003(5) -0.034(6) -0.013(4)
C135 0.028(6) 0.057(9) 0.086(12) -0.039(8) 0.018(6) -0.020(6)
C136 0.12(2) 0.096(18) 0.13(2) -0.055(15) -0.010(17) -0.022(19)
C137 0.060(11) 0.047(7) 0.117(18) -0.036(11) -0.015(10) 0.004(7)
C138 0.14(2) 0.060(13) 0.20(3) -0.088(18) -0.08(2) 0.041(13)
C139 0.083(15) 0.060(11) 0.121(19) 0.038(11) -0.019(12) -0.016(11)
C140 0.100(15) 0.084(14) 0.081(13) -0.022(13) 0.000(10) -0.033(12)
O10 0.106(5) 0.050(3) 0.071(4) -0.029(3) -0.010(3) -0.012(3)
O11 0.048(3) 0.049(2) 0.094(4) -0.014(2) -0.022(2) -0.012(2)
O12 0.082(5) 0.059(3) 0.077(4) -0.021(2) 0.023(3) -0.010(3)
C141 0.129(14) 0.071(6) 0.066(5) -0.042(5) 0.025(6) -0.018(7)
C142 0.129(8) 0.064(4) 0.096(6) -0.032(4) -0.051(6) -0.018(5)
C143 0.050(7) 0.080(5) 0.122(6) -0.041(4) -0.030(8) -0.022(6)
C144 0.037(4) 0.075(5) 0.122(8) -0.011(6) -0.014(5) -0.007(3)
C145 0.080(9) 0.045(6) 0.125(14) 0.006(7) 0.036(8) -0.009(5)
C146 0.136(8) 0.060(4) 0.065(5) -0.020(4) 0.023(5) 0.006(4)
O10B 0.049(7) 0.078(9) 0.080(10) -0.062(8) -0.003(6) -0.018(6)
O11B 0.088(12) 0.128(14) 0.097(10) -0.067(9) 0.021(8) -0.074(11)
O12B 0.048(8) 0.068(9) 0.057(9) -0.023(7) -0.012(6) -0.003(6)
C147 0.08(2) 0.17(4) 0.26(5) -0.19(4) 0.07(2) -0.03(2)
C148 0.093(16) 0.070(13) 0.071(14) -0.056(12) 0.019(11) -0.029(11)
C149 0.050(7) 0.080(5) 0.122(6) -0.041(4) -0.030(8) -0.022(6)
C150 0.072(16) 0.045(9) 0.109(19) -0.025(11) -0.029(14) -0.012(10)
C151 0.062(16) 0.044(19) 0.038(10) 0.003(12) 0.002(10) -0.024(16)
C152 0.095(18) 0.063(12) 0.093(15) -0.022(11) -0.007(14) -0.025(12)
O13 0.204(7) 0.154(6) 0.207(7) -0.012(5) -0.024(6) -0.023(5)
C153 0.184(8) 0.127(6) 0.094(4) -0.025(4) -0.029(5) -0.082(6)
C154 0.160(8) 0.255(11) 0.173(8) 0.022(8) -0.066(7) -0.145(8)
C155 0.149(10) 0.35(2) 0.210(13) 0.106(13) 0.018(9) 0.131(12)
C156 0.32(2) 0.208(14) 0.43(3) -0.138(15) -0.210(19) -0.008(12)

loop_
_atom_type_symbol
_atom_type_description
_atom_type_scat_dispersion_real
_atom_type_scat_dispersion_imag
_atom_type_scat_source
C C 0.0033 0.0016 'International Tables Vol C Tables 4.2.6.8 and 6.1.1.4'
H H 0.0000 0.0000 'International Tables Vol C Tables 4.2.6.8 and 6.1.1.4'
B B 0.0013 0.0007 'International Tables Vol C Tables 4.2.6.8 and 6.1.1.4'
F F 0.0171 0.0103 'International Tables Vol C Tables 4.2.6.8 and 6.1.1.4'
K K 0.2009 0.2494 'International Tables Vol C Tables 4.2.6.8 and 6.1.1.4'
N N 0.0061 0.0033 'International Tables Vol C Tables 4.2.6.8 and 6.1.1.4'
O O 0.0106 0.0060 'International Tables Vol C Tables 4.2.6.8 and 6.1.1.4'

loop_
_geom_angle_atom_site_label_1
_geom_angle_atom_site_label_2
_geom_angle_atom_site_label_3
_geom_angle
_geom_angle_site_symmetry_1
_geom_angle_site_symmetry_3
C2 N1 B1 174.3(3) . .
C3 N2 B2 175.9(3) . .
C4 N3 B3 175.9(3) . .
N1 B1 C11 105.7(2) . .
N1 B1 C5 104.4(2) . .
C11 B1 C5 113.8(2) . .
N1 B1 C17 104.8(2) . .
C11 B1 C17 113.4(2) . .
C5 B1 C17 113.6(2) . .
N2 B2 C29 104.7(2) . .
N2 B2 C23 105.6(2) . .
C29 B2 C23 114.2(2) . .
N2 B2 C35 103.6(2) . .
C29 B2 C35 114.3(2) . .
C23 B2 C35 113.1(3) . .
N3 B3 C47 103.1(3) . .
N3 B3 C41 104.6(3) . .
C47 B3 C41 114.5(3) . .
N3 B3 C53 110.8(3) . .
C47 B3 C53 113.9(3) . .
C41 B3 C53 109.3(3) . .
N3 B3 C53B 92.7(6) . .
C47 B3 C53B 124.6(8) . .
C41 B3 C53B 111.9(8) . .
C53 B3 C53B 18.6(6) . .
C2 C1 C4 121.8(2) . .
C2 C1 C3 120.6(2) . .
C4 C1 C3 117.1(2) . .
N1 C2 C1 178.4(3) . .
N2 C3 C1 176.9(3) . .
N3 C4 C1 174.9(3) . .
C10 C5 C6 114.5(2) . .
C10 C5 B1 124.2(2) . .
C6 C5 B1 121.3(2) . .
F1 C6 C7 116.0(2) . .
F1 C6 C5 120.3(2) . .
C7 C6 C5 123.8(3) . .
F2 C7 C8 119.7(3) . .
F2 C7 C6 121.0(3) . .
C8 C7 C6 119.3(3) . .
F3 C8 C9 119.9(3) . .
F3 C8 C7 121.0(3) . .
C9 C8 C7 119.1(3) . .
F4 C9 C8 118.6(3) . .
F4 C9 C10 121.1(3) . .
C8 C9 C10 120.2(3) . .
F5 C10 C9 115.9(2) . .
F5 C10 C5 120.9(2) . .
C9 C10 C5 123.1(3) . .
C12 C11 C16 113.5(3) . .
C12 C11 B1 125.0(3) . .
C16 C11 B1 121.5(3) . .
F6 C12 C13 116.6(3) . .
F6 C12 C11 119.8(3) . .
C13 C12 C11 123.6(3) . .
F7 C13 C12 120.2(3) . .
F7 C13 C14 119.1(3) . .
C12 C13 C14 120.7(3) . .
F8 C14 C15 120.4(3) . .
F8 C14 C13 121.2(3) . .
C15 C14 C13 118.4(3) . .
F9 C15 C14 119.8(3) . .
F9 C15 C16 120.3(3) . .
C14 C15 C16 119.8(3) . .
F10 C16 C15 116.8(2) . .
F10 C16 C11 119.2(2) . .
C15 C16 C11 124.0(3) . .
C22 C17 C18 113.9(3) . .
C22 C17 B1 122.7(3) . .
C18 C17 B1 123.3(3) . .
F11 C18 C19 115.8(4) . .
F11 C18 C17 120.6(3) . .
C19 C18 C17 123.5(5) . .
F12 C19 C20 120.1(5) . .
F12 C19 C18 120.5(6) . .
C20 C19 C18 119.4(4) . .
F13 C20 C21 119.7(6) . .
F13 C20 C19 120.3(6) . .
C21 C20 C19 119.9(4) . .
F14 C21 C20 121.1(4) . .
F14 C21 C22 119.6(5) . .
C20 C21 C22 119.2(5) . .
F15 C22 C17 120.1(3) . .
F15 C22 C21 115.8(4) . .
C17 C22 C21 124.1(4) . .
C28 C23 C24 114.5(3) . .
C28 C23 B2 122.9(3) . .
C24 C23 B2 122.7(3) . .
F16 C24 C25 116.3(3) . .
F16 C24 C23 120.6(3) . .
C25 C24 C23 123.1(3) . .
F17 C25 C24 119.8(4) . .
F17 C25 C26 120.4(4) . .
C24 C25 C26 119.8(4) . .
F18 C26 C25 120.0(5) . .
F18 C26 C27 121.0(4) . .
C25 C26 C27 119.0(4) . .
F19 C27 C28 121.4(4) . .
F19 C27 C26 119.4(4) . .
C28 C27 C26 119.1(4) . .
F20 C28 C27 116.3(3) . .
F20 C28 C23 119.3(3) . .
C27 C28 C23 124.4(4) . .
C30 C29 C34 113.2(3) . .
C30 C29 B2 125.3(3) . .
C34 C29 B2 121.5(3) . .
F21 C30 C31 115.9(3) . .
F21 C30 C29 120.3(3) . .
C31 C30 C29 123.8(3) . .
F22 C31 C32 120.0(3) . .
F22 C31 C30 120.0(3) . .
C32 C31 C30 120.0(3) . .
F23 C32 C31 121.0(3) . .
F23 C32 C33 119.9(4) . .
C31 C32 C33 119.2(3) . .
F24 C33 C32 119.6(3) . .
F24 C33 C34 120.7(3) . .
C32 C33 C34 119.6(3) . .
F25 C34 C33 116.7(3) . .
F25 C34 C29 119.0(3) . .
C33 C34 C29 124.3(3) . .
C40 C35 C36 113.9(3) . .
C40 C35 B2 120.4(3) . .
C36 C35 B2 125.7(3) . .
F26 C36 C37 115.4(3) . .
F26 C36 C35 121.8(2) . .
C37 C36 C35 122.8(3) . .
F27 C37 C38 120.0(3) . .
F27 C37 C36 119.5(3) . .
C38 C37 C36 120.4(3) . .
F28 C38 C37 120.8(3) . .
F28 C38 C39 120.2(3) . .
C37 C38 C39 119.0(3) . .
F29 C39 C40 122.1(3) . .
F29 C39 C38 119.3(3) . .
C40 C39 C38 118.6(3) . .
F30 C40 C39 116.5(3) . .
F30 C40 C35 118.3(3) . .
C39 C40 C35 125.2(3) . .
C46 C41 C42 114.0(3) . .
C46 C41 B3 124.3(3) . .
C42 C41 B3 121.7(3) . .
F31 C42 C41 120.4(3) . .
F31 C42 C43 116.3(3) . .
C41 C42 C43 123.3(3) . .
F32 C43 C44 119.3(3) . .
F32 C43 C42 120.8(3) . .
C44 C43 C42 119.8(3) . .
F33 C44 C45 120.8(3) . .
F33 C44 C43 120.5(3) . .
C45 C44 C43 118.7(3) . .
F34 C45 C44 119.7(3) . .
F34 C45 C46 119.8(3) . .
C44 C45 C46 120.5(3) . .
F35 C46 C45 116.7(3) . .
F35 C46 C41 119.6(3) . .
C45 C46 C41 123.6(3) . .
C48 C47 C52 113.8(4) . .
C48 C47 B3 125.9(4) . .
C52 C47 B3 120.3(3) . .
F36 C48 C47 120.3(4) . .
F36 C48 C49 116.2(4) . .
C47 C48 C49 123.4(4) . .
C50 C49 F37 119.8(4) . .
C50 C49 C48 120.0(4) . .
F37 C49 C48 120.2(5) . .
C49 C50 C51 119.7(4) . .
C49 C50 F38 120.5(4) . .
C51 C50 F38 119.8(5) . .
F39 C51 C50 120.3(4) . .
F39 C51 C52 120.1(4) . .
C50 C51 C52 119.5(4) . .
F40 C52 C47 119.2(3) . .
F40 C52 C51 117.3(4) . .
C47 C52 C51 123.5(4) . .
C8 F3 K1 99.98(16) . .
C9 F4 K1 103.96(16) . .
C54 C53 C58 120.0 . .
C54 C53 B3 122.5(3) . .
C58 C53 B3 117.3(3) . .
F41 C54 C55 116.5(3) . .
F41 C54 C53 123.5(3) . .
C55 C54 C53 120.0 . .
F42 C55 C54 120.6(4) . .
F42 C55 C56 119.4(4) . .
C54 C55 C56 120.0 . .
F43 C56 C55 119.2(6) . .
F43 C56 C57 120.8(6) . .
C55 C56 C57 120.0 . .
F44 C57 C58 122.2(5) . .
F44 C57 C56 117.7(5) . .
C58 C57 C56 120.0 . .
F45 C58 C57 116.0(4) . .
F45 C58 C53 123.9(4) . .
C57 C58 C53 120.0 . .
C57 F44 K2 112.8(5) . .
C54B C53B C58B 120.0 . .
C54B C53B B3 121.5(11) . .
C58B C53B B3 118.2(10) . .
F41B C54B C53B 124.4(15) . .
F41B C54B C55B 113.2(16) . .
C53B C54B C55B 120.0 . .
F42B C55B C56B 116.2(17) . .
F42B C55B C54B 123.3(17) . .
C56B C55B C54B 120.0 . .
C57B C56B C55B 120.0 . .
C57B C56B F43B 122.0(17) . .
C55B C56B F43B 117.5(17) . .
F44B C57B C56B 118.8(18) . .
F44B C57B C58B 121.1(18) . .
C56B C57B C58B 120.0 . .
F45B C58B C57B 118.3(14) . .
F45B C58B C53B 121.4(14) . .
C57B C58B C53B 120.0 . .
C57B F44B K2 143(2) . .
O1 K1 O1 180.000(1) 2_675 .
O1 K1 O2 60.94(8) 2_675 2_675
O1 K1 O2 119.06(8) . 2_675
O1 K1 O2 119.06(8) 2_675 .
O1 K1 O2 60.94(8) . .
O2 K1 O2 180.00(11) 2_675 .
O1 K1 O3 120.31(8) 2_675 .
O1 K1 O3 59.69(8) . .
O2 K1 O3 60.46(8) 2_675 .
O2 K1 O3 119.54(8) . .
O1 K1 O3 59.69(8) 2_675 2_675
O1 K1 O3 120.31(8) . 2_675
O2 K1 O3 119.54(8) 2_675 2_675
O2 K1 O3 60.46(8) . 2_675
O3 K1 O3 180.00(8) . 2_675
O1 K1 F4 68.56(7) 2_675 2_675
O1 K1 F4 111.44(7) . 2_675
O2 K1 F4 100.13(6) 2_675 2_675
O2 K1 F4 79.87(6) . 2_675
O3 K1 F4 112.10(7) . 2_675
O3 K1 F4 67.90(7) 2_675 2_675
O1 K1 F4 111.44(7) 2_675 .
O1 K1 F4 68.56(7) . .
O2 K1 F4 79.87(6) 2_675 .
O2 K1 F4 100.13(6) . .
O3 K1 F4 67.90(7) . .
O3 K1 F4 112.10(7) 2_675 .
F4 K1 F4 180.00(7) 2_675 .
O1 K1 F3 104.30(7) 2_675 2_675
O1 K1 F3 75.70(7) . 2_675
O2 K1 F3 85.63(7) 2_675 2_675
O2 K1 F3 94.37(7) . 2_675
O3 K1 F3 61.14(6) . 2_675
O3 K1 F3 118.86(6) 2_675 2_675
F4 K1 F3 52.47(6) 2_675 2_675
F4 K1 F3 127.53(6) . 2_675
O1 K1 F3 75.70(7) 2_675 .
O1 K1 F3 104.30(7) . .
O2 K1 F3 94.37(7) 2_675 .
O2 K1 F3 85.63(7) . .
O3 K1 F3 118.86(6) . .
O3 K1 F3 61.14(6) 2_675 .
F4 K1 F3 127.53(6) 2_675 .
F4 K1 F3 52.47(6) . .
F3 K1 F3 180.00(7) 2_675 .
C62 O1 C61 113.0(3) . .
C62 O1 K1 117.1(2) . .
C61 O1 K1 115.3(2) . .
C60 O2 C59 112.6(3) . .
C60 O2 K1 114.3(2) . .
C59 O2 K1 114.7(2) . .
C64 O3 C63 112.9(3) . .
C64 O3 K1 115.1(2) . .
C63 O3 K1 115.5(2) . .
O2 C59 C64 110.1(3) . 2_675
O2 C59 H59A 109.7 . .
C64 C59 H59A 109.6 2_675 .
O2 C59 H59B 109.7 . .
C64 C59 H59B 109.7 2_675 .
H59A C59 H59B 108.2 . .
O2 C60 C61 109.4(3) . .
O2 C60 H60A 109.8 . .
C61 C60 H60A 109.8 . .
O2 C60 H60B 109.8 . .
C61 C60 H60B 109.8 . .
H60A C60 H60B 108.3 . .
O1 C61 C60 108.7(3) . .
O1 C61 H61A 109.9 . .
C60 C61 H61A 109.9 . .
O1 C61 H61B 109.9 . .
C60 C61 H61B 109.9 . .
H61A C61 H61B 108.3 . .
O1 C62 C63 109.6(3) . .
O1 C62 H62A 109.7 . .
C63 C62 H62A 109.7 . .
O1 C62 H62B 109.7 . .
C63 C62 H62B 109.7 . .
H62A C62 H62B 108.2 . .
O3 C63 C62 108.7(3) . .
O3 C63 H63A 109.9 . .
C62 C63 H63A 109.9 . .
O3 C63 H63B 109.9 . .
C62 C63 H63B 109.9 . .
H63A C63 H63B 108.3 . .
O3 C64 C59 108.3(3) . 2_675
O3 C64 H64A 110.0 . .
C59 C64 H64A 110.0 2_675 .
O3 C64 H64B 110.0 . .
C59 C64 H64B 110.0 2_675 .
H64A C64 H64B 108.4 . .
O4 K2 O4 180.0(3) . 2_756
O4 K2 O5 60.1(2) . .
O4 K2 O5 119.9(2) 2_756 .
O4 K2 O5 119.9(2) . 2_756
O4 K2 O5 60.1(2) 2_756 2_756
O5 K2 O5 180.0(3) . 2_756
O4 K2 O6B 97.9(5) . .
O4 K2 O6B 82.1(5) 2_756 .
O5 K2 O6B 39.7(5) . .
O5 K2 O6B 140.3(5) 2_756 .
O4 K2 O6B 82.1(5) . 2_756
O4 K2 O6B 97.9(5) 2_756 2_756
O5 K2 O6B 140.3(5) . 2_756
O5 K2 O6B 39.7(5) 2_756 2_756
O6B K2 O6B 180.000(2) . 2_756
O4 K2 F44B 106.8(5) . .
O4 K2 F44B 73.2(5) 2_756 .
O5 K2 F44B 107.3(6) . .
O5 K2 F44B 72.7(6) 2_756 .
O6B K2 F44B 85.7(7) . .
O6B K2 F44B 94.3(7) 2_756 .
O4 K2 F44B 73.2(5) . 2_756
O4 K2 F44B 106.8(5) 2_756 2_756
O5 K2 F44B 72.7(6) . 2_756
O5 K2 F44B 107.3(6) 2_756 2_756
O6B K2 F44B 94.3(7) . 2_756
O6B K2 F44B 85.7(7) 2_756 2_756
F44B K2 F44B 180.0(9) . 2_756
O4 K2 O4B 155.2(5) . 2_756
O4 K2 O4B 24.8(5) 2_756 2_756
O5 K2 O4B 95.2(5) . 2_756
O5 K2 O4B 84.8(5) 2_756 2_756
O6B K2 O4B 58.7(7) . 2_756
O6B K2 O4B 121.3(7) 2_756 2_756
F44B K2 O4B 81.0(7) . 2_756
F44B K2 O4B 99.0(7) 2_756 2_756
O4 K2 O4B 24.8(5) . .
O4 K2 O4B 155.2(5) 2_756 .
O5 K2 O4B 84.8(5) . .
O5 K2 O4B 95.2(5) 2_756 .
O6B K2 O4B 121.3(7) . .
O6B K2 O4B 58.7(7) 2_756 .
F44B K2 O4B 99.0(7) . .
F44B K2 O4B 81.0(7) 2_756 .
O4B K2 O4B 180.0(7) 2_756 .
O4 K2 O6 120.31(19) . .
O4 K2 O6 59.69(19) 2_756 .
O5 K2 O6 61.3(2) . .
O5 K2 O6 118.7(2) 2_756 .
O6B K2 O6 22.5(5) . .
O6B K2 O6 157.5(5) 2_756 .
F44B K2 O6 80.7(5) . .
F44B K2 O6 99.3(5) 2_756 .
O4B K2 O6 36.4(5) 2_756 .
O4B K2 O6 143.6(5) . .
O4 K2 O6 59.69(19) . 2_756
O4 K2 O6 120.31(19) 2_756 2_756
O5 K2 O6 118.7(2) . 2_756
O5 K2 O6 61.3(2) 2_756 2_756
O6B K2 O6 157.5(5) . 2_756
O6B K2 O6 22.5(5) 2_756 2_756
F44B K2 O6 99.3(5) . 2_756
F44B K2 O6 80.7(5) 2_756 2_756
O4B K2 O6 143.6(5) 2_756 2_756
O4B K2 O6 36.4(5) . 2_756
O6 K2 O6 180.000(1) . 2_756
C65 O4 C66 113.7(9) . .
C65 O4 K2 118.1(6) . .
C66 O4 K2 114.6(6) . .
C67 O5 C68 109.8(8) . .
C67 O5 K2 116.9(7) . .
C68 O5 K2 111.9(5) . .
C70 O6 C69 116.0(12) . .
C70 O6 K2 114.5(9) . .
C69 O6 K2 116.1(9) . .
O4 C65 C70 110.8(12) . 2_756
O4 C65 H65A 109.5 . .
C70 C65 H65A 109.5 2_756 .
O4 C65 H65B 109.5 . .
C70 C65 H65B 109.5 2_756 .
H65A C65 H65B 108.1 . .
O4 C66 C67 108.5(9) . .
O4 C66 H66A 110.0 . .
C67 C66 H66A 110.0 . .
O4 C66 H66B 110.0 . .
C67 C66 H66B 110.0 . .
H66A C66 H66B 108.4 . .
O5 C67 C66 106.4(9) . .
O5 C67 H67A 110.5 . .
C66 C67 H67A 110.5 . .
O5 C67 H67B 110.5 . .
C66 C67 H67B 110.5 . .
H67A C67 H67B 108.6 . .
O5 C68 C69 111.0(9) . .
O5 C68 H68A 109.4 . .
C69 C68 H68A 109.4 . .
O5 C68 H68B 109.4 . .
C69 C68 H68B 109.4 . .
H68A C68 H68B 108.0 . .
O6 C69 C68 107.9(13) . .
O6 C69 H69A 110.1 . .
C68 C69 H69A 110.1 . .
O6 C69 H69B 110.1 . .
C68 C69 H69B 110.1 . .
H69A C69 H69B 108.4 . .
O6 C70 C65 111.0(13) . 2_756
O6 C70 H70A 109.4 . .
C65 C70 H70A 109.4 2_756 .
O6 C70 H70B 109.4 . .
C65 C70 H70B 109.4 2_756 .
H70A C70 H70B 108.0 . .
C70B O4B C65B 123(4) 2_756 .
C70B O4B K2 112(4) 2_756 .
C65B O4B K2 113(2) . .
C66B O5B C67B 118(4) . .
C66B O5B K2 120(2) . .
C67B O5B K2 105.8(19) . .
C69B O6B C68B 106(3) . .
C69B O6B K2 120(3) . .
C68B O6B K2 115(4) . .
C66B C65B O4B 109(4) . .
O5B C66B C65B 113(4) . .
O5B C66B H66C 108.9 . .
C65B C66B H66C 108.9 . .
O5B C66B H66D 108.9 . .
C65B C66B H66D 108.9 . .
H66C C66B H66D 107.7 . .
C68B C67B O5B 113(8) . .
C68B C67B K2 85(4) . .
O5B C67B K2 49.8(18) . .
C68B C67B H67C 108.9 . .
O5B C67B H67C 108.9 . .
K2 C67B H67C 81.1 . .
C68B C67B H67D 108.9 . .
O5B C67B H67D 109.0 . .
K2 C67B H67D 158.6 . .
H67C C67B H67D 107.8 . .
C67B C68B O6B 100(4) . .
C67B C68B H68C 111.8 . .
O6B C68B H68C 111.8 . .
C67B C68B H68D 111.8 . .
O6B C68B H68D 111.8 . .
H68C C68B H68D 109.6 . .
O6B C69B C70B 105(6) . .
O6B C69B H69C 110.7 . .
C70B C69B H69C 110.7 . .
O6B C69B H69D 110.7 . .
C70B C69B H69D 110.7 . .
H69C C69B H69D 108.8 . .
O4B C70B C69B 118(8) 2_756 .
O4B C70B H70C 107.9 2_756 .
C69B C70B H70C 107.9 . .
O4B C70B H70D 107.9 2_756 .
C69B C70B H70D 107.9 . .
H70C C70B H70D 107.2 . .
C74 N4 B4 178.7(3) . .
C72 N5 B5 171.4(3) . .
C73 N6 B6 177.2(3) . .
N4 B4 C87 111.7(2) . .
N4 B4 C81 107.2(2) . .
C87 B4 C81 105.6(2) . .
N4 B4 C75 103.9(2) . .
C87 B4 C75 113.9(3) . .
C81 B4 C75 114.5(3) . .
N4 B4 C87B 96.9(6) . .
C87 B4 C87B 15.9(6) . .
C81 B4 C87B 106.1(8) . .
C75 B4 C87B 125.5(8) . .
N5 B5 C93 105.8(2) . .
N5 B5 C99 108.6(2) . .
C93 B5 C99 115.3(2) . .
N5 B5 C105 104.3(2) . .
C93 B5 C105 114.9(2) . .
C99 B5 C105 107.2(2) . .
N6 B6 C111 105.4(2) . .
N6 B6 C117 104.8(2) . .
C111 B6 C117 113.3(2) . .
N6 B6 C123 103.2(2) . .
C111 B6 C123 113.5(2) . .
C117 B6 C123 115.1(2) . .
C72 C71 C74 121.3(2) . .
C72 C71 C73 118.9(2) . .
C74 C71 C73 119.2(2) . .
N5 C72 C71 175.5(3) . .
N6 C73 C71 179.3(3) . .
N4 C74 C71 178.6(3) . .
C80 C75 C76 113.3(3) . .
C80 C75 B4 119.6(3) . .
C76 C75 B4 127.1(3) . .
F46 C76 C75 121.3(3) . .
F46 C76 C77 115.1(3) . .
C75 C76 C77 123.6(4) . .
F47 C77 C78 119.3(4) . .
F47 C77 C76 120.9(4) . .
C78 C77 C76 119.8(3) . .
F48 C78 C77 118.6(4) . .
F48 C78 C79 121.7(5) . .
C77 C78 C79 119.7(4) . .
F49 C79 C78 119.9(4) . .
F49 C79 C80 122.0(3) . .
C78 C79 C80 118.1(4) . .
F50 C80 C75 118.7(3) . .
F50 C80 C79 115.8(3) . .
C75 C80 C79 125.5(3) . .
C86 C81 C82 113.9(3) . .
C86 C81 B4 125.5(3) . .
C82 C81 B4 120.3(3) . .
F51 C82 C83 116.6(2) . .
F51 C82 C81 119.4(2) . .
C83 C82 C81 124.0(3) . .
F52 C83 C82 121.2(3) . .
F52 C83 C84 119.3(3) . .
C82 C83 C84 119.5(3) . .
F53 C84 C85 121.3(3) . .
F53 C84 C83 119.9(3) . .
C85 C84 C83 118.8(3) . .
F54 C85 C84 119.6(3) . .
F54 C85 C86 120.1(3) . .
C84 C85 C86 120.3(3) . .
F55 C86 C85 115.7(3) . .
F55 C86 C81 120.8(3) . .
C85 C86 C81 123.5(3) . .
C98 C93 C94 113.7(3) . .
C98 C93 B5 126.5(3) . .
C94 C93 B5 119.8(3) . .
F61 C94 C95 117.1(3) . .
F61 C94 C93 119.0(3) . .
C95 C94 C93 123.9(3) . .
F62 C95 C96 119.6(3) . .
F62 C95 C94 121.1(4) . .
C96 C95 C94 119.3(4) . .
F63 C96 C97 121.1(4) . .
F63 C96 C95 119.8(4) . .
C97 C96 C95 119.1(3) . .
C96 C97 F64 119.9(3) . .
C96 C97 C98 120.6(3) . .
F64 C97 C98 119.5(4) . .
F65 C98 C97 116.2(3) . .
F65 C98 C93 120.6(3) . .
C97 C98 C93 123.2(3) . .
C100 C99 C104 113.5(3) . .
C100 C99 B5 127.9(3) . .
C104 C99 B5 118.5(3) . .
F66 C100 C99 120.7(3) . .
F66 C100 C101 115.6(3) . .
C99 C100 C101 123.7(3) . .
F67 C101 C102 120.2(4) . .
F67 C101 C100 120.4(4) . .
C102 C101 C100 119.4(4) . .
C101 C102 F68 120.1(4) . .
C101 C102 C103 120.0(3) . .
F68 C102 C103 119.9(4) . .
F69 C103 C104 121.6(4) . .
F69 C103 C102 120.2(4) . .
C104 C103 C102 118.2(4) . .
F70 C104 C103 116.1(3) . .
F70 C104 C99 118.9(3) . .
C103 C104 C99 125.0(4) . .
C106 C105 C110 113.6(3) . .
C106 C105 B5 126.1(2) . .
C110 C105 B5 120.2(2) . .
F71 C106 C107 115.7(3) . .
F71 C106 C105 120.4(3) . .
C107 C106 C105 123.9(3) . .
F72 C107 C108 120.9(3) . .
F72 C107 C106 119.7(3) . .
C108 C107 C106 119.5(3) . .
F73 C108 C107 120.2(3) . .
F73 C108 C109 119.9(3) . .
C107 C108 C109 119.9(3) . .
F74 C109 C108 120.5(3) . .
F74 C109 C110 120.3(3) . .
C108 C109 C110 119.2(3) . .
F75 C110 C109 116.3(2) . .
F75 C110 C105 119.9(3) . .
C109 C110 C105 123.8(3) . .
C116 C111 C112 114.2(3) . .
C116 C111 B6 122.5(3) . .
C112 C111 B6 123.2(3) . .
F76 C112 C113 116.5(3) . .
F76 C112 C111 120.3(3) . .
C113 C112 C111 123.2(3) . .
F77 C113 C114 119.9(3) . .
F77 C113 C112 120.1(4) . .
C114 C113 C112 120.0(3) . .
F78 C114 C113 119.7(4) . .
F78 C114 C115 120.4(4) . .
C113 C114 C115 119.9(3) . .
F79 C115 C114 120.8(3) . .
F79 C115 C116 120.6(4) . .
C114 C115 C116 118.5(3) . .
F80 C116 C111 119.4(3) . .
F80 C116 C115 116.3(3) . .
C111 C116 C115 124.3(3) . .
C118 C117 C122 114.0(3) . .
C118 C117 B6 121.0(2) . .
C122 C117 B6 125.0(3) . .
F81 C118 C119 116.6(3) . .
F81 C118 C117 119.3(3) . .
C119 C118 C117 124.1(3) . .
F82 C119 C120 119.5(3) . .
F82 C119 C118 121.2(3) . .
C120 C119 C118 119.2(3) . .
F83 C120 C121 121.4(3) . .
F83 C120 C119 119.5(3) . .
C121 C120 C119 119.1(3) . .
F84 C121 C120 119.9(3) . .
F84 C121 C122 119.7(3) . .
C120 C121 C122 120.4(3) . .
F85 C122 C121 116.3(3) . .
F85 C122 C117 120.5(3) . .
C121 C122 C117 123.2(3) . .
C124 C123 C128 114.1(3) . .
C124 C123 B6 126.4(3) . .
C128 C123 B6 119.5(2) . .
F86 C124 C123 121.0(2) . .
F86 C124 C125 116.0(2) . .
C123 C124 C125 123.0(3) . .
F87 C125 C126 120.5(3) . .
F87 C125 C124 119.6(3) . .
C126 C125 C124 119.9(3) . .
F88 C126 C125 120.5(3) . .
F88 C126 C127 119.5(3) . .
C125 C126 C127 119.9(3) . .
F89 C127 C126 120.2(3) . .
F89 C127 C128 120.9(3) . .
C126 C127 C128 118.9(3) . .
F90 C128 C127 117.0(3) . .
F90 C128 C123 118.9(3) . .
C127 C128 C123 124.1(3) . .
C77 F47 K4 100.0(2) . 1_564
C78 F48 K4 98.0(2) . 1_564
C102 F68 K3 110.4(2) . .
C88 C87 C92 120.0 . .
C88 C87 B4 124.6(2) . .
C92 C87 B4 115.3(2) . .
F56 C88 C87 123.5(3) . .
F56 C88 C89 116.5(3) . .
C87 C88 C89 120.0 . .
F57 C89 C90 119.0(4) . .
F57 C89 C88 121.0(4) . .
C90 C89 C88 120.0 . .
F58 C90 C89 119.3(6) . .
F58 C90 C91 120.7(6) . .
C89 C90 C91 120.0 . .
F59 C91 C92 120.3(5) . .
F59 C91 C90 119.7(5) . .
C92 C91 C90 120.0 . .
F60 C92 C91 116.5(3) . .
F60 C92 C87 123.4(3) . .
C91 C92 C87 120.0 . .
C88B C87B C92B 120.0 . .
C88B C87B B4 129.6(10) . .
C92B C87B B4 110.4(10) . .
F56B C88B C87B 122.3(15) . .
F56B C88B C89B 117.1(15) . .
C87B C88B C89B 120.0 . .
F57B C89B C88B 116.9(15) . .
F57B C89B C90B 122.7(15) . .
C88B C89B C90B 120.0 . .
F58B C90B C91B 123.8(12) . .
F58B C90B C89B 116.2(12) . .
C91B C90B C89B 120.0 . .
F59B C91B C90B 113.8(12) . .
F59B C91B C92B 126.0(12) . .
C90B C91B C92B 120.0 . .
F60B C92B C91B 110.1(14) . .
F60B C92B C87B 129.2(14) . .
C91B C92B C87B 120.0 . .
O9 K3 O9 180.000(1) 2_656 .
O9 K3 O8B 96.2(2) 2_656 2_656
O9 K3 O8B 83.8(2) . 2_656
O9 K3 O8B 83.8(2) 2_656 .
O9 K3 O8B 96.2(2) . .
O8B K3 O8B 180.0(4) 2_656 .
O9 K3 O8 60.94(18) 2_656 2_656
O9 K3 O8 119.06(18) . 2_656
O8B K3 O8 36.0(2) 2_656 2_656
O8B K3 O8 144.0(2) . 2_656
O9 K3 O8 119.06(18) 2_656 .
O9 K3 O8 60.94(18) . .
O8B K3 O8 144.0(2) 2_656 .
O8B K3 O8 36.0(2) . .
O8 K3 O8 180.0(3) 2_656 .
O9 K3 O9B 36.1(3) 2_656 2_656
O9 K3 O9B 143.9(3) . 2_656
O8B K3 O9B 60.6(3) 2_656 2_656
O8B K3 O9B 119.4(3) . 2_656
O8 K3 O9B 24.9(2) 2_656 2_656
O8 K3 O9B 155.1(2) . 2_656
O9 K3 O9B 143.9(3) 2_656 .
O9 K3 O9B 36.1(3) . .
O8B K3 O9B 119.4(3) 2_656 .
O8B K3 O9B 60.6(3) . .
O8 K3 O9B 155.1(2) 2_656 .
O8 K3 O9B 24.9(2) . .
O9B K3 O9B 180.0(5) 2_656 .
O9 K3 O7 120.76(17) 2_656 2_656
O9 K3 O7 59.24(17) . 2_656
O8B K3 O7 25.0(2) 2_656 2_656
O8B K3 O7 155.0(2) . 2_656
O8 K3 O7 61.00(18) 2_656 2_656
O8 K3 O7 119.00(18) . 2_656
O9B K3 O7 85.6(3) 2_656 2_656
O9B K3 O7 94.4(3) . 2_656
O9 K3 O7 59.24(17) 2_656 .
O9 K3 O7 120.76(17) . .
O8B K3 O7 155.0(2) 2_656 .
O8B K3 O7 25.0(2) . .
O8 K3 O7 119.00(18) 2_656 .
O8 K3 O7 61.00(18) . .
O9B K3 O7 94.4(3) 2_656 .
O9B K3 O7 85.6(3) . .
O7 K3 O7 180.000(1) 2_656 .
O9 K3 O7B 25.5(2) 2_656 .
O9 K3 O7B 154.5(2) . .
O8B K3 O7B 121.1(3) 2_656 .
O8B K3 O7B 58.9(3) . .
O8 K3 O7B 86.4(3) 2_656 .
O8 K3 O7B 93.6(3) . .
O9B K3 O7B 61.6(3) 2_656 .
O9B K3 O7B 118.4(3) . .
O7 K3 O7B 144.7(3) 2_656 .
O7 K3 O7B 35.3(2) . .
O9 K3 O7B 154.5(2) 2_656 2_656
O9 K3 O7B 25.5(2) . 2_656
O8B K3 O7B 58.9(3) 2_656 2_656
O8B K3 O7B 121.1(3) . 2_656
O8 K3 O7B 93.6(3) 2_656 2_656
O8 K3 O7B 86.4(3) . 2_656
O9B K3 O7B 118.4(3) 2_656 2_656
O9B K3 O7B 61.6(3) . 2_656
O7 K3 O7B 35.3(2) 2_656 2_656
O7 K3 O7B 144.7(3) . 2_656
O7B K3 O7B 180.000(1) . 2_656
O10B K4 O10B 180.000(2) 2_557 .
O10B K4 O12 101.4(4) 2_557 2_557
O10B K4 O12 78.6(4) . 2_557
O10B K4 O12 78.6(4) 2_557 .
O10B K4 O12 101.4(4) . .
O12 K4 O12 180.000(1) 2_557 .
O10B K4 O11B 60.8(5) 2_557 2_557
O10B K4 O11B 119.2(5) . 2_557
O12 K4 O11B 40.8(4) 2_557 2_557
O12 K4 O11B 139.2(4) . 2_557
O10B K4 O11B 119.2(5) 2_557 .
O10B K4 O11B 60.8(5) . .
O12 K4 O11B 139.2(4) 2_557 .
O12 K4 O11B 40.8(4) . .
O11B K4 O11B 180.0(4) 2_557 .
O10B K4 O11 41.2(4) 2_557 2_557
O10B K4 O11 138.8(4) . 2_557
O12 K4 O11 60.9(2) 2_557 2_557
O12 K4 O11 119.1(2) . 2_557
O11B K4 O11 23.0(4) 2_557 2_557
O11B K4 O11 157.0(4) . 2_557
O10B K4 O11 138.8(4) 2_557 .
O10B K4 O11 41.2(4) . .
O12 K4 O11 119.1(2) 2_557 .
O12 K4 O11 60.9(2) . .
O11B K4 O11 157.0(4) 2_557 .
O11B K4 O11 23.0(4) . .
O11 K4 O11 180.00(12) 2_557 .
O10B K4 O10 160.4(3) 2_557 .
O10B K4 O10 19.6(3) . .
O12 K4 O10 59.5(2) 2_557 .
O12 K4 O10 120.5(2) . .
O11B K4 O10 100.3(4) 2_557 .
O11B K4 O10 79.7(4) . .
O11 K4 O10 119.2(2) 2_557 .
O11 K4 O10 60.8(2) . .
O10B K4 O10 19.6(3) 2_557 2_557
O10B K4 O10 160.4(3) . 2_557
O12 K4 O10 120.5(2) 2_557 2_557
O12 K4 O10 59.5(2) . 2_557
O11B K4 O10 79.7(4) 2_557 2_557
O11B K4 O10 100.3(4) . 2_557
O11 K4 O10 60.8(2) 2_557 2_557
O11 K4 O10 119.2(2) . 2_557
O10 K4 O10 180.000(1) . 2_557
O10B K4 O12B 119.8(5) 2_557 2_557
O10B K4 O12B 60.2(5) . 2_557
O12 K4 O12B 18.5(3) 2_557 2_557
O12 K4 O12B 161.5(3) . 2_557
O11B K4 O12B 59.3(5) 2_557 2_557
O11B K4 O12B 120.7(5) . 2_557
O11 K4 O12B 78.9(4) 2_557 2_557
O11 K4 O12B 101.1(4) . 2_557
O10 K4 O12B 41.0(4) . 2_557
O10 K4 O12B 139.0(4) 2_557 2_557
O10B K4 O12B 60.2(5) 2_557 .
O10B K4 O12B 119.8(5) . .
O12 K4 O12B 161.5(3) 2_557 .
O12 K4 O12B 18.5(3) . .
O11B K4 O12B 120.7(5) 2_557 .
O11B K4 O12B 59.3(5) . .
O11 K4 O12B 101.1(4) 2_557 .
O11 K4 O12B 78.9(4) . .
O10 K4 O12B 139.0(4) . .
O10 K4 O12B 41.0(4) 2_557 .
O12B K4 O12B 180.000(2) 2_557 .
C129 O7 C130 106.0(12) . .
C129 O7 K3 128.4(8) . .
C130 O7 K3 114.9(7) . .
C132 O8 C131 111.4(9) . .
C132 O8 K3 113.5(7) . .
C131 O8 K3 113.7(6) . .
C134 O9 C133 113.4(9) . .
C134 O9 K3 120.3(5) . .
C133 O9 K3 116.6(7) . .
O7 C129 C134 105.1(12) . 2_656
O7 C129 H12A 110.7 . .
C134 C129 H12A 110.7 2_656 .
O7 C129 H12B 110.7 . .
C134 C129 H12B 110.7 2_656 .
H12A C129 H12B 108.8 . .
O7 C130 C131 106.6(12) . .
O7 C130 H13A 110.4 . .
C131 C130 H13A 110.4 . .
O7 C130 H13B 110.4 . .
C131 C130 H13B 110.4 . .
H13A C130 H13B 108.6 . .
O8 C131 C130 109.3(10) . .
O8 C131 H13C 109.8 . .
C130 C131 H13C 109.8 . .
O8 C131 H13D 109.8 . .
C130 C131 H13D 109.8 . .
H13C C131 H13D 108.3 . .
O8 C132 C133 112.9(11) . .
O8 C132 K3 46.1(5) . .
C133 C132 K3 81.6(6) . .
O8 C132 H13E 109.0 . .
C133 C132 H13E 109.0 . .
K3 C132 H13E 89.6 . .
O8 C132 H13F 109.0 . .
C133 C132 H13F 109.0 . .
K3 C132 H13F 154.3 . .
H13E C132 H13F 107.8 . .
O9 C133 C132 109.3(9) . .
O9 C133 H13G 109.8 . .
C132 C133 H13G 109.8 . .
O9 C133 H13H 109.8 . .
C132 C133 H13H 109.8 . .
H13G C133 H13H 108.3 . .
O9 C134 C129 116.4(10) . 2_656
O9 C134 H13I 108.2 . .
C129 C134 H13I 108.2 2_656 .
O9 C134 H13J 108.2 . .
C129 C134 H13J 108.2 2_656 .
H13I C134 H13J 107.3 . .
C135 O7B C140 116.2(19) . 2_656
C135 O7B K3 124.7(13) . .
C140 O7B K3 115.1(12) 2_656 .
C136 O8B C137 113(2) . .
C136 O8B K3 115.4(14) . .
C137 O8B K3 116.7(11) . .
C139 O9B C138 110.3(18) . .
C139 O9B K3 111.0(10) . .
C138 O9B K3 116.4(14) . .
O7B C135 C136 118.4(19) . .
O7B C135 H13K 107.7 . .
C136 C135 H13K 107.7 . .
O7B C135 H13L 107.7 . .
C136 C135 H13L 107.7 . .
H13K C135 H13L 107.1 . .
O8B C136 C135 118(2) . .
O8B C136 H13M 107.7 . .
C135 C136 H13M 107.7 . .
O8B C136 H13N 107.7 . .
C135 C136 H13N 107.7 . .
H13M C136 H13N 107.1 . .
O8B C137 C138 108.3(16) . .
O8B C137 H13O 110.0 . .
C138 C137 H13O 110.0 . .
O8B C137 H13P 110.0 . .
C138 C137 H13P 110.0 . .
H13O C137 H13P 108.4 . .
O9B C138 C137 102.4(19) . .
O9B C138 H13Q 111.3 . .
C137 C138 H13Q 111.3 . .
O9B C138 H13R 111.3 . .
C137 C138 H13R 111.3 . .
H13Q C138 H13R 109.2 . .
O9B C139 C140 112(2) . .
O9B C139 H13S 109.1 . .
C140 C139 H13S 109.1 . .
O9B C139 H13T 109.1 . .
C140 C139 H13T 109.1 . .
H13S C139 H13T 107.9 . .
O7B C140 C139 107(2) 2_656 .
O7B C140 H14A 110.2 2_656 .
C139 C140 H14A 110.2 . .
O7B C140 H14B 110.2 2_656 .
C139 C140 H14B 110.2 . .
H14A C140 H14B 108.5 . .
C141 O10 C142 113.9(9) . .
C141 O10 K4 115.3(8) . .
C142 O10 K4 113.4(7) . .
C144 O11 C143 109.0(8) . .
C144 O11 K4 112.6(8) . .
C143 O11 K4 115.2(6) . .
C146 O12 C145 112.2(10) . .
C146 O12 K4 116.8(6) . .
C145 O12 K4 116.6(11) . .
O10 C141 C146 110.2(10) . 2_557
O10 C141 H14S 109.6 . .
C146 C141 H14S 109.6 2_557 .
O10 C141 H14T 109.6 . .
C146 C141 H14T 109.6 2_557 .
H14S C141 H14T 108.1 . .
O10 C142 C143 109.6(9) . .
O10 C142 H14C 109.8 . .
C143 C142 H14C 109.8 . .
O10 C142 H14D 109.8 . .
C143 C142 H14D 109.8 . .
H14C C142 H14D 108.2 . .
O11 C143 C142 104.1(6) . .
O11 C143 H14E 110.9 . .
C142 C143 H14E 110.9 . .
O11 C143 H14F 110.9 . .
C142 C143 H14F 110.9 . .
H14E C143 H14F 108.9 . .
O11 C144 C145 110.5(14) . .
O11 C144 H14G 109.6 . .
C145 C144 H14G 109.6 . .
O11 C144 H14H 109.6 . .
C145 C144 H14H 109.6 . .
H14G C144 H14H 108.1 . .
O12 C145 C144 106.5(15) . .
O12 C145 H14I 110.4 . .
C144 C145 H14I 110.4 . .
O12 C145 H14J 110.4 . .
C144 C145 H14J 110.4 . .
H14I C145 H14J 108.6 . .
O12 C146 C141 108.1(8) . 2_557
O12 C146 H14K 110.1 . .
C141 C146 H14K 110.1 2_557 .
O12 C146 H14L 110.1 . .
C141 C146 H14L 110.1 2_557 .
H14K C146 H14L 108.4 . .
C149 O10B C148 118(3) . .
C149 O10B K4 122(3) . .
C148 O10B K4 119.9(15) . .
C151 O11B C150 120(3) . .
C151 O11B K4 115(2) . .
C150 O11B K4 117(2) . .
C152 O12B C147 111(3) . 2_557
C152 O12B K4 113.0(16) . .
C147 O12B K4 116(2) 2_557 .
C148 C147 O12B 103(3) . 2_557
C148 C147 H14M 111.1 . .
O12B C147 H14M 111.1 2_557 .
C148 C147 H14N 111.1 . .
O12B C147 H14N 111.1 2_557 .
H14M C147 H14N 109.0 . .
O10B C148 C147 116(3) . .
O10B C148 H14O 108.2 . .
C147 C148 H14O 108.2 . .
O10B C148 H14P 108.2 . .
C147 C148 H14P 108.2 . .
H14O C148 H14P 107.4 . .
O10B C149 C150 123(4) . .
O10B C149 K4 41(2) . .
C150 C149 K4 82(2) . .
O10B C149 H14Q 106.5 . .
C150 C149 H14Q 106.5 . .
K4 C149 H14Q 126.0 . .
O10B C149 H14R 106.5 . .
C150 C149 H14R 106.5 . .
K4 C149 H14R 122.1 . .
H14Q C149 H14R 106.5 . .
O11B C150 C149 115(3) . .
O11B C150 H15K 108.5 . .
C149 C150 H15K 108.5 . .
O11B C150 H15L 108.5 . .
C149 C150 H15L 108.5 . .
H15K C150 H15L 107.5 . .
O11B C151 C152 112(3) . .
O11B C151 H15M 109.1 . .
C152 C151 H15M 109.1 . .
O11B C151 H15N 109.1 . .
C152 C151 H15N 109.1 . .
H15M C151 H15N 107.9 . .
O12B C152 C151 109(3) . .
O12B C152 H15O 109.9 . .
C151 C152 H15O 109.9 . .
O12B C152 H15P 109.9 . .
C151 C152 H15P 109.9 . .
H15O C152 H15P 108.3 . .
C153 O13 C155 118.4(10) . .
O13 C153 C154 99.4(6) . .
O13 C153 H15A 111.9 . .
C154 C153 H15A 111.9 . .
O13 C153 H15B 111.9 . .
C154 C153 H15B 111.9 . .
H15A C153 H15B 109.6 . .
C153 C154 H15C 109.5 . .
C153 C154 H15D 109.5 . .
H15C C154 H15D 109.5 . .
C153 C154 H15E 109.5 . .
H15C C154 H15E 109.5 . .
H15D C154 H15E 109.5 . .
C156 C155 O13 113.8(13) . .
C156 C155 H15F 108.8 . .
O13 C155 H15F 108.8 . .
C156 C155 H15G 108.8 . .
O13 C155 H15G 108.8 . .
H15F C155 H15G 107.7 . .
C155 C156 H15H 109.5 . .
C155 C156 H15I 109.5 . .
H15H C156 H15I 109.5 . .
C155 C156 H15J 109.5 . .
H15H C156 H15J 109.5 . .
H15I C156 H15J 109.5 . .

loop_
_geom_bond_atom_site_label_1
_geom_bond_atom_site_label_2
_geom_bond_distance
_geom_bond_site_symmetry_2
N1 C2 1.142(3) .
N1 B1 1.591(4) .
N2 C3 1.133(3) .
N2 B2 1.598(4) .
N3 C4 1.139(4) .
N3 B3 1.572(4) .
B1 C11 1.618(4) .
B1 C5 1.635(4) .
B1 C17 1.635(4) .
B2 C29 1.622(5) .
B2 C23 1.625(5) .
B2 C35 1.645(4) .
B3 C47 1.639(5) .
B3 C41 1.641(5) .
B3 C53 1.654(5) .
B3 C53B 1.685(14) .
C1 C2 1.389(4) .
C1 C4 1.397(4) .
C1 C3 1.400(4) .
C5 C10 1.381(4) .
C5 C6 1.384(4) .
C6 F1 1.350(3) .
C6 C7 1.379(4) .
C7 F2 1.343(3) .
C7 C8 1.369(4) .
C8 F3 1.344(3) .
C8 C9 1.367(4) .
C9 F4 1.346(3) .
C9 C10 1.374(4) .
C10 F5 1.344(3) .
C11 C12 1.386(4) .
C11 C16 1.386(4) .
C12 F6 1.354(4) .
C12 C13 1.362(5) .
C13 F7 1.355(4) .
C13 C14 1.369(5) .
C14 F8 1.340(4) .
C14 C15 1.362(5) .
C15 F9 1.345(3) .
C15 C16 1.375(4) .
C16 F10 1.343(3) .
C17 C22 1.376(5) .
C17 C18 1.386(5) .
C18 F11 1.340(5) .
C18 C19 1.383(6) .
C19 F12 1.332(5) .
C19 C20 1.365(8) .
C20 F13 1.340(5) .
C20 C21 1.350(7) .
C21 F14 1.334(5) .
C21 C22 1.388(5) .
C22 F15 1.358(4) .
C23 C28 1.377(4) .
C23 C24 1.389(5) .
C24 F16 1.346(4) .
C24 C25 1.373(5) .
C25 F17 1.350(5) .
C25 C26 1.377(6) .
C26 F18 1.339(5) .
C26 C27 1.379(6) .
C27 F19 1.339(4) .
C27 C28 1.366(5) .
C28 F20 1.358(4) .
C29 C30 1.395(4) .
C29 C34 1.396(5) .
C30 F21 1.341(4) .
C30 C31 1.375(5) .
C31 F22 1.348(4) .
C31 C32 1.366(5) .
C32 F23 1.338(4) .
C32 C33 1.370(5) .
C33 F24 1.353(4) .
C33 C34 1.371(5) .
C34 F25 1.355(3) .
C35 C40 1.373(4) .
C35 C36 1.384(4) .
C36 F26 1.345(3) .
C36 C37 1.381(4) .
C37 F27 1.352(3) .
C37 C38 1.354(4) .
C38 F28 1.342(3) .
C38 C39 1.382(5) .
C39 F29 1.340(4) .
C39 C40 1.363(4) .
C40 F30 1.361(3) .
C41 C46 1.379(5) .
C41 C42 1.380(4) .
C42 F31 1.337(3) .
C42 C43 1.383(4) .
C43 F32 1.339(4) .
C43 C44 1.359(5) .
C44 F33 1.341(4) .
C44 C45 1.357(5) .
C45 F34 1.342(4) .
C45 C46 1.364(5) .
C46 F35 1.346(4) .
C47 C48 1.375(5) .
C47 C52 1.379(5) .
C48 F36 1.352(5) .
C48 C49 1.381(6) .
C49 C50 1.335(7) .
C49 F37 1.351(5) .
C50 C51 1.353(6) .
C50 F38 1.354(5) .
C51 F39 1.345(5) .
C51 C52 1.380(5) .
C52 F40 1.348(4) .
F3 K1 3.096(2) .
F4 K1 2.968(2) .
C53 C54 1.3900 .
C53 C58 1.3900 .
C54 F41 1.260(5) .
C54 C55 1.3900 .
C55 F42 1.317(7) .
C55 C56 1.3900 .
C56 F43 1.348(5) .
C56 C57 1.3900 .
C57 F44 1.331(5) .
C57 C58 1.3900 .
C58 F45 1.295(7) .
F44 K2 2.972(5) .
C53B C54B 1.3900 .
C53B C58B 1.3900 .
C54B F41B 1.30(2) .
C54B C55B 1.3900 .
C55B F42B 1.33(2) .
C55B C56B 1.3900 .
C56B C57B 1.3900 .
C56B F43B 1.41(3) .
C57B F44B 1.23(3) .
C57B C58B 1.3900 .
C58B F45B 1.27(3) .
F44B K2 2.79(3) .
K1 O1 2.767(2) 2_675
K1 O1 2.767(2) .
K1 O2 2.768(2) 2_675
K1 O2 2.768(2) .
K1 O3 2.798(2) .
K1 O3 2.798(2) 2_675
K1 F4 2.968(2) 2_675
K1 F3 3.096(2) 2_675
O1 C62 1.414(5) .
O1 C61 1.429(5) .
O2 C60 1.422(5) .
O2 C59 1.427(4) .
O3 C64 1.428(5) .
O3 C63 1.429(5) .
C59 C64 1.472(6) 2_675
C59 H59A 0.9900 .
C59 H59B 0.9900 .
C60 C61 1.488(6) .
C60 H60A 0.9900 .
C60 H60B 0.9900 .
C61 H61A 0.9900 .
C61 H61B 0.9900 .
C62 C63 1.472(6) .
C62 H62A 0.9900 .
C62 H62B 0.9900 .
C63 H63A 0.9900 .
C63 H63B 0.9900 .
C64 C59 1.472(6) 2_675
C64 H64A 0.9900 .
C64 H64B 0.9900 .
K2 O4 2.769(6) .
K2 O4 2.769(6) 2_756
K2 O5 2.771(5) .
K2 O5 2.771(5) 2_756
K2 O6B 2.78(2) .
K2 O6B 2.78(2) 2_756
K2 F44B 2.79(3) 2_756
K2 O4B 2.798(19) 2_756
K2 O4B 2.798(19) .
K2 O6 2.798(6) .
K2 O6 2.798(6) 2_756
O4 C65 1.407(13) .
O4 C66 1.430(12) .
O5 C67 1.397(13) .
O5 C68 1.437(13) .
O6 C70 1.432(15) .
O6 C69 1.438(14) .
C65 C70 1.438(19) 2_756
C65 H65A 0.9900 .
C65 H65B 0.9900 .
C66 C67 1.516(18) .
C66 H66A 0.9900 .
C66 H66B 0.9900 .
C67 H67A 0.9900 .
C67 H67B 0.9900 .
C68 C69 1.488(17) .
C68 H68A 0.9900 .
C68 H68B 0.9900 .
C69 H69A 0.9900 .
C69 H69B 0.9900 .
C70 C65 1.438(19) 2_756
C70 H70A 0.9900 .
C70 H70B 0.9900 .
O4B C70B 1.39(11) 2_756
O4B C65B 1.55(6) .
O5B C66B 1.27(4) .
O5B C67B 1.52(7) .
O6B C69B 1.26(6) .
O6B C68B 1.55(4) .
C65B C66B 1.45(4) .
C66B H66C 0.9900 .
C66B H66D 0.9900 .
C67B C68B 1.44(5) .
C67B H67C 0.9900 .
C67B H67D 0.9900 .
C68B H68C 0.9900 .
C68B H68D 0.9900 .
C69B C70B 1.47(5) .
C69B H69C 0.9900 .
C69B H69D 0.9900 .
C70B O4B 1.39(11) 2_756
C70B H70C 0.9900 .
C70B H70D 0.9900 .
N4 C74 1.141(3) .
N4 B4 1.563(4) .
N5 C72 1.136(3) .
N5 B5 1.582(4) .
N6 C73 1.130(3) .
N6 B6 1.602(4) .
B4 C87 1.615(4) .
B4 C81 1.633(4) .
B4 C75 1.640(5) .
B4 C87B 1.829(14) .
B5 C93 1.619(4) .
B5 C99 1.636(5) .
B5 C105 1.648(4) .
B6 C111 1.628(5) .
B6 C117 1.630(5) .
B6 C123 1.641(4) .
C71 C72 1.396(4) .
C71 C74 1.397(4) .
C71 C73 1.403(4) .
C75 C80 1.377(5) .
C75 C76 1.382(4) .
C76 F46 1.339(4) .
C76 C77 1.388(6) .
C77 F47 1.335(4) .
C77 C78 1.365(6) .
C78 F48 1.340(4) .
C78 C79 1.366(6) .
C79 F49 1.327(5) .
C79 C80 1.387(5) .
C80 F50 1.354(4) .
C81 C86 1.381(4) .
C81 C82 1.389(4) .
C82 F51 1.345(3) .
C82 C83 1.367(4) .
C83 F52 1.342(3) .
C83 C84 1.379(4) .
C84 F53 1.345(3) .
C84 C85 1.358(5) .
C85 F54 1.352(4) .
C85 C86 1.375(5) .
C86 F55 1.347(4) .
C93 C98 1.386(4) .
C93 C94 1.395(4) .
C94 F61 1.336(4) .
C94 C95 1.379(5) .
C95 F62 1.331(4) .
C95 C96 1.372(6) .
C96 F63 1.347(4) .
C96 C97 1.357(6) .
C97 F64 1.357(4) .
C97 C98 1.380(5) .
C98 F65 1.350(4) .
C99 C100 1.379(4) .
C99 C104 1.383(4) .
C100 F66 1.354(4) .
C100 C101 1.381(5) .
C101 F67 1.342(4) .
C101 C102 1.359(6) .
C102 F68 1.361(4) .
C102 C103 1.372(6) .
C103 F69 1.344(4) .
C103 C104 1.369(5) .
C104 F70 1.365(4) .
C105 C106 1.388(4) .
C105 C110 1.401(4) .
C106 F71 1.350(3) .
C106 C107 1.379(4) .
C107 F72 1.339(3) .
C107 C108 1.365(4) .
C108 F73 1.350(3) .
C108 C109 1.369(4) .
C109 F74 1.346(3) .
C109 C110 1.375(4) .
C110 F75 1.347(3) .
C111 C116 1.377(4) .
C111 C112 1.392(4) .
C112 F76 1.347(4) .
C112 C113 1.372(5) .
C113 F77 1.350(4) .
C113 C114 1.360(6) .
C114 F78 1.349(4) .
C114 C115 1.373(6) .
C115 F79 1.336(4) .
C115 C116 1.381(5) .
C116 F80 1.353(4) .
C117 C118 1.385(4) .
C117 C122 1.394(4) .
C118 F81 1.352(3) .
C118 C119 1.380(5) .
C119 F82 1.338(4) .
C119 C120 1.375(5) .
C120 F83 1.339(4) .
C120 C121 1.365(5) .
C121 F84 1.354(4) .
C121 C122 1.374(4) .
C122 F85 1.343(3) .
C123 C124 1.383(4) .
C123 C128 1.390(4) .
C124 F86 1.346(3) .
C124 C125 1.384(4) .
C125 F87 1.343(3) .
C125 C126 1.358(4) .
C126 F88 1.347(3) .
C126 C127 1.363(4) .
C127 F89 1.346(3) .
C127 C128 1.377(4) .
C128 F90 1.351(3) .
F47 K4 3.146(3) 1_564
F48 K4 3.222(3) 1_564
F68 K3 3.118(3) .
C87 C88 1.3900 .
C87 C92 1.3900 .
C88 F56 1.272(6) .
C88 C89 1.3900 .
C89 F57 1.310(6) .
C89 C90 1.3900 .
C90 F58 1.337(4) .
C90 C91 1.3900 .
C91 F59 1.344(6) .
C91 C92 1.3900 .
C92 F60 1.303(6) .
C87B C88B 1.3900 .
C87B C92B 1.3900 .
C88B F56B 1.260(19) .
C88B C89B 1.3900 .
C89B F57B 1.30(2) .
C89B C90B 1.3900 .
C90B F58B 1.328(19) .
C90B C91B 1.3900 .
C91B F59B 1.32(2) .
C91B C92B 1.3900 .
C92B F60B 1.11(3) .
K3 O9 2.742(6) 2_656
K3 O9 2.742(6) .
K3 O8B 2.757(13) 2_656
K3 O8B 2.757(13) .
K3 O8 2.778(5) 2_656
K3 O8 2.778(5) .
K3 O9B 2.781(9) 2_656
K3 O9B 2.781(9) .
K3 O7 2.799(6) 2_656
K3 O7 2.799(6) .
K3 O7B 2.828(11) .
K3 O7B 2.828(11) 2_656
K4 O10B 2.708(13) 2_557
K4 O10B 2.708(13) .
K4 O12 2.742(6) 2_557
K4 O12 2.742(6) .
K4 O11B 2.75(2) 2_557
K4 O11B 2.75(2) .
K4 O11 2.763(6) 2_557
K4 O11 2.763(6) .
K4 O10 2.813(7) .
K4 O10 2.813(7) 2_557
K4 O12B 2.814(18) 2_557
K4 O12B 2.814(18) .
O7 C129 1.34(2) .
O7 C130 1.424(13) .
O8 C132 1.341(15) .
O8 C131 1.437(14) .
O9 C134 1.404(14) .
O9 C133 1.445(11) .
C129 C134 1.65(2) 2_656
C129 H12A 0.9900 .
C129 H12B 0.9900 .
C130 C131 1.52(2) .
C130 H13A 0.9900 .
C130 H13B 0.9900 .
C131 H13C 0.9900 .
C131 H13D 0.9900 .
C132 C133 1.481(18) .
C132 H13E 0.9900 .
C132 H13F 0.9900 .
C133 H13G 0.9900 .
C133 H13H 0.9900 .
C134 C129 1.65(2) 2_656
C134 H13I 0.9900 .
C134 H13J 0.9900 .
O7B C135 1.10(2) .
O7B C140 1.41(3) 2_656
O8B C136 1.39(3) .
O8B C137 1.43(2) .
O9B C139 1.45(3) .
O9B C138 1.49(2) .
C135 C136 1.52(4) .
C135 H13K 0.9900 .
C135 H13L 0.9900 .
C136 H13M 0.9900 .
C136 H13N 0.9900 .
C137 C138 1.58(4) .
C137 H13O 0.9900 .
C137 H13P 0.9900 .
C138 H13Q 0.9900 .
C138 H13R 0.9900 .
C139 C140 1.50(3) .
C139 H13S 0.9900 .
C139 H13T 0.9900 .
C140 O7B 1.41(3) 2_656
C140 H14A 0.9900 .
C140 H14B 0.9900 .
O10 C141 1.355(16) .
O10 C142 1.401(12) .
O11 C144 1.409(12) .
O11 C143 1.473(17) .
O12 C146 1.421(14) .
O12 C145 1.45(2) .
C141 C146 1.488(18) 2_557
C141 H14S 0.9900 .
C141 H14T 0.9900 .
C142 C143 1.533(16) .
C142 H14C 0.9900 .
C142 H14D 0.9900 .
C143 H14E 0.9900 .
C143 H14F 0.9900 .
C144 C145 1.47(2) .
C144 H14G 0.9900 .
C144 H14H 0.9900 .
C145 H14I 0.9900 .
C145 H14J 0.9900 .
C146 C141 1.488(18) 2_557
C146 H14K 0.9900 .
C146 H14L 0.9900 .
O10B C149 1.18(5) .
O10B C148 1.43(3) .
O11B C151 1.37(5) .
O11B C150 1.40(3) .
O12B C152 1.37(4) .
O12B C147 1.54(5) 2_557
C147 C148 1.47(6) .
C147 O12B 1.54(5) 2_557
C147 H14M 0.9900 .
C147 H14N 0.9900 .
C148 H14O 0.9900 .
C148 H14P 0.9900 .
C149 C150 1.50(6) .
C149 H14Q 0.9900 .
C149 H14R 0.9900 .
C150 H15K 0.9900 .
C150 H15L 0.9900 .
C151 C152 1.42(5) .
C151 H15M 0.9900 .
C151 H15N 0.9900 .
C152 H15O 0.9900 .
C152 H15P 0.9900 .
O13 C153 1.521(9) .
O13 C155 1.533(13) .
C153 C154 1.601(11) .
C153 H15A 0.9900 .
C153 H15B 0.9900 .
C154 H15C 0.9800 .
C154 H15D 0.9800 .
C154 H15E 0.9800 .
C155 C156 1.51(2) .
C155 H15F 0.9900 .
C155 H15G 0.9900 .
C156 H15H 0.9800 .
C156 H15I 0.9800 .
C156 H15J 0.9800 .
